data_7709991
loop_
_publ_author_name
'Xi, Lu'
'Jin, Chaoyi'
'Song, Hong-Wei'
'Wang, Xiao-Tong'
'Li, Licun'
'Sutter, Jean-Pascal'

_publ_section_title
;
 Supramolecular heptanuclear Ln-Cu complexes involving nitronyl nitroxide
 biradicals: structure and magnetic behavior
;
_journal_name_full 'Dalton Transactions'
_journal_paper_doi 10.1039/D2DT00220E
_journal_year 2022
_chemical_formula_moiety '2(C47 H34 Cu F30 N7 O14 Tb), C84 H66 Cu F48 N14 O24 Tb2'
_chemical_formula_sum 'C178 H134 Cu3 F108 N28 O52 Tb4'
_chemical_formula_weight 6375.42
_space_group_crystal_system triclinic
_space_group_IT_number 2
_space_group_name_Hall '-P 1'
_space_group_name_H-M_alt 'P -1'
_atom_sites_solution_hydrogens geom
_audit_creation_date 2019-04-14
_audit_creation_method
;
Olex2 1.2
(compiled 2018.05.29 svn.r3508 for OlexSys, GUI svn.r5506)
;
_audit_update_record
;
2022-03-26 deposited with the CCDC.	2022-04-11 downloaded from the CCDC.
;
_cell_angle_alpha 85.11(3)
_cell_angle_beta 71.23(3)
_cell_angle_gamma 85.78(3)
_cell_formula_units_Z 1
_cell_length_a 14.696(3)
_cell_length_b 21.242(4)
_cell_length_c 21.576(4)
_cell_measurement_reflns_used 12418
_cell_measurement_temperature 113
_cell_measurement_theta_max 27.8824
_cell_measurement_theta_min 1.3418
_cell_volume 6346(2)
_computing_cell_refinement 'CrysAlisPro 1.171.39.46 (Rigaku OD, 2018)'
_computing_data_collection 'CrysAlisPro 1.171.39.46 (Rigaku OD, 2018)'
_computing_data_reduction 'CrysAlisPro 1.171.39.46 (Rigaku OD, 2018)'
_computing_molecular_graphics 'Olex2 1.3 (Dolomanov et al., 2009)'
_computing_publication_material 'Olex2 1.3 (Dolomanov et al., 2009)'
_computing_structure_refinement 'SHELXL (Sheldrick, 2014)'
_computing_structure_solution 'SHELXS  (Sheldrick, 2014)'
_diffrn_ambient_temperature 113
_diffrn_measured_fraction_theta_full 0.997
_diffrn_measured_fraction_theta_max 0.997
_diffrn_measurement_device_type 'Bruker P4'
_diffrn_measurement_method '\w scans'
_diffrn_radiation_monochromator graphite
_diffrn_radiation_type MoK\a
_diffrn_radiation_wavelength 0.71073
_diffrn_reflns_av_R_equivalents 0.0697
_diffrn_reflns_av_unetI/netI 0.0841
_diffrn_reflns_Laue_measured_fraction_full 0.997
_diffrn_reflns_Laue_measured_fraction_max 0.997
_diffrn_reflns_limit_h_max 17
_diffrn_reflns_limit_h_min -17
_diffrn_reflns_limit_k_max 25
_diffrn_reflns_limit_k_min -25
_diffrn_reflns_limit_l_max 25
_diffrn_reflns_limit_l_min -25
_diffrn_reflns_number 61509
_diffrn_reflns_point_group_measured_fraction_full 0.997
_diffrn_reflns_point_group_measured_fraction_max 0.997
_diffrn_reflns_theta_full 25.010
_diffrn_reflns_theta_max 25.010
_diffrn_reflns_theta_min 1.342
_exptl_absorpt_coefficient_mu 1.498
_exptl_absorpt_correction_type none
_exptl_crystal_colour purple-green
_exptl_crystal_density_diffrn 1.668
_exptl_crystal_description strip
_exptl_crystal_F_000 3133
_exptl_crystal_size_max 0.2200
_exptl_crystal_size_mid 0.2000
_exptl_crystal_size_min 0.1800
_refine_diff_density_max 2.116
_refine_diff_density_min -1.199
_refine_diff_density_rms 0.179
_refine_ls_extinction_method none
_refine_ls_goodness_of_fit_ref 1.059
_refine_ls_hydrogen_treatment constr
_refine_ls_matrix_type full
_refine_ls_number_parameters 1677
_refine_ls_number_reflns 22348
_refine_ls_number_restraints 10
_refine_ls_restrained_S_all 1.063
_refine_ls_R_factor_all 0.1093
_refine_ls_R_factor_gt 0.0820
_refine_ls_shift/su_max 0.002
_refine_ls_shift/su_mean 0.000
_refine_ls_structure_factor_coef Fsqd
_refine_ls_weighting_details 'w=1/[\s^2^(Fo^2^)+(0.1401P)^2^+24.1532P] where P=(Fo^2^+2Fc^2^)/3'
_refine_ls_weighting_scheme calc
_refine_ls_wR_factor_gt 0.2224
_refine_ls_wR_factor_ref 0.2531
_reflns_Friedel_coverage 0.000
_reflns_number_gt 16599
_reflns_number_total 22348
_reflns_threshold_expression 'I > 2\s(I)'
_cod_data_source_file d2dt00220e2.cif
_cod_data_source_block Tb-Cu
_cod_database_code 7709991
_shelx_shelxl_version_number 2014/7
_shelx_space_group_comment
;
The symmetry employed for this shelxl refinement is uniquely defined
by the following loop, which should always be used as a source of
symmetry information in preference to the above space-group names.
They are only intended as comments.
;
_olex2_refinement_description
;
1. Fixed Uiso
 At 1.2 times of:
  All C(H) groups
 At 1.5 times of:
  All C(H,H,H) groups
2. Restrained distances
 C68-C67
 1.4 with sigma of 0.01
3. Rigid bond restraints
 C20, C21
 with sigma for 1-2 distances of 0.01 and sigma for 1-3 distances of 0.005
4. Uiso/Uaniso restraints and constraints
C25 \\sim C24 \\sim C26 \\sim O7: within 2A with sigma of 0.01 and sigma for
terminal atoms of 0.02
5.a Aromatic/amide H refined with riding coordinates:
 C13(H13), C36(H36), C9(H9), C58(H58), C11(H11), C37(H37), C56(H56), C63(H63),
 C84(H84), C83(H83), C87(H87), C45(H45), C60(H60), C16(H16), C40(H40), C73(H73),
  C21(H21), C68(H68), C26(H26)
5.b Idealised Me refined as rotating group:
 C29(H29A,H29B,H29C), C78(H78A,H78B,H78C), C48(H48A,H48B,H48C), C31(H31A,H31B,
 H31C), C6(H6A,H6B,H6C), C4(H4A,H4B,H4C), C51(H51A,H51B,H51C), C32(H32A,H32B,
 H32C), C1(H1A,H1B,H1C), C81(H81A,H81B,H81C), C3(H3A,H3B,H3C), C79(H79A,H79B,
 H79C), C76(H76A,H76B,H76C), C34(H34A,H34B,H34C), C50(H50A,H50B,H50C), C53(H53A,
 H53B,H53C)
;
_olex2_submission_special_instructions 'No special instructions were received'

loop_
_space_group_symop_operation_xyz
'x, y, z'
'-x, -y, -z'

loop_
_atom_site_label
_atom_site_type_symbol
_atom_site_fract_x
_atom_site_fract_y
_atom_site_fract_z
_atom_site_U_iso_or_equiv
_atom_site_adp_type
_atom_site_occupancy
_atom_site_site_symmetry_order
_atom_site_calc_flag
_atom_site_refinement_flags_posn
_atom_site_refinement_flags_adp
_atom_site_refinement_flags_occupancy
_atom_site_disorder_assembly
_atom_site_disorder_group
Tb1 Tb 0.33258(3) 0.36785(2) 0.33961(2) 0.04027(15) Uani 1 1 d . . . . .
Tb2 Tb -0.05178(3) 0.04853(2) 0.25416(2) 0.03909(15) Uani 1 1 d . . . . .
Cu2 Cu 0.0000 0.5000 0.0000 0.0309(3) Uani 1 2 d S T P . .
Cu1 Cu 0.47362(8) 0.30835(6) -0.15346(5) 0.0390(3) Uani 1 1 d . . . . .
F47 F 0.2220(12) -0.1173(12) 0.2841(11) 0.296(14) Uani 1 1 d . . . . .
N7 N 0.3756(5) 0.3306(4) -0.0705(3) 0.0336(16) Uani 1 1 d . . . . .
N14 N -0.0406(5) 0.4382(3) 0.0762(4) 0.0326(16) Uani 1 1 d . . . . .
O26 O 0.1379(5) 0.4974(3) 0.0065(3) 0.0433(15) Uani 1 1 d . . . . .
O12 O 0.5787(5) 0.3083(3) -0.2366(3) 0.0440(15) Uani 1 1 d . . . . .
O23 O 0.0009(5) 0.1021(3) 0.3287(3) 0.0430(15) Uani 1 1 d . . . . .
N4 N 0.3227(5) 0.1582(4) 0.2160(4) 0.0388(17) Uani 1 1 d . . . . .
O14 O 0.5691(4) 0.2935(3) -0.1086(3) 0.0453(16) Uani 1 1 d . . . . .
N12 N -0.0325(5) 0.3537(3) 0.1395(3) 0.0336(16) Uani 1 1 d . . . . .
N2 N 0.1269(5) 0.4331(4) 0.3085(4) 0.0387(18) Uani 1 1 d . . . . .
O1 O 0.0584(5) 0.4773(3) 0.1729(3) 0.0486(17) Uani 1 1 d . . . . .
O18 O -0.1568(5) 0.1378(3) 0.2864(3) 0.0475(16) Uani 1 1 d . . . . .
O25 O -0.0348(5) 0.5797(3) 0.0637(3) 0.0436(15) Uani 1 1 d . . . . .
O4 O 0.4302(4) 0.3236(3) 0.2406(3) 0.0413(15) Uani 1 1 d . . . . .
O2 O 0.1718(4) 0.3980(3) 0.3435(3) 0.0411(15) Uani 1 1 d . . . . .
O9 O 0.2833(5) 0.2624(3) 0.3373(3) 0.0408(15) Uani 1 1 d . . . . .
O16 O 0.1041(5) 0.0606(3) 0.1787(3) 0.0446(16) Uani 1 1 d . . . . .
N3 N 0.3046(5) 0.2160(4) 0.2986(4) 0.0392(18) Uani 1 1 d . . . . .
N11 N -0.0419(6) 0.2562(4) 0.3762(4) 0.0445(19) Uani 1 1 d . . . . .
N5 N 0.2995(5) 0.3369(3) 0.0337(3) 0.0298(15) Uani 1 1 d . . . . .
O6 O 0.3205(6) 0.4526(4) 0.4048(3) 0.0577(19) Uani 1 1 d . . . . .
F52 F 0.3279(5) 0.5851(3) 0.0073(4) 0.076(2) Uani 1 1 d . . . . .
C13 C 0.2067(6) 0.3179(4) 0.2381(4) 0.0325(18) Uani 1 1 d . . . . .
H13 H 0.1813 0.3122 0.2835 0.039 Uiso 1 1 calc R . . . .
O3 O 0.3378(5) 0.4448(3) 0.2535(3) 0.0441(15) Uani 1 1 d . . . . .
C36 C 0.3842(6) 0.3215(4) -0.0106(4) 0.0314(18) Uani 1 1 d . . . . .
H36 H 0.4398 0.3069 -0.0011 0.038 Uiso 1 1 calc R . . . .
O11 O 0.3793(5) 0.3307(4) -0.1981(3) 0.0511(18) Uani 1 1 d . . . . .
N9 N 0.1452(6) 0.0883(4) 0.1213(4) 0.0406(18) Uani 1 1 d . . . . .
O13 O 0.4697(5) 0.2046(3) -0.1535(3) 0.0484(17) Uani 1 1 d . . . . .
O17 O -0.0707(5) 0.1031(3) 0.1582(3) 0.0483(17) Uani 1 1 d . . . . .
C10 C 0.2703(6) 0.3319(4) 0.1035(4) 0.0291(17) Uani 1 1 d . . . . .
O24 O -0.0429(6) 0.3163(3) 0.3650(3) 0.0546(18) Uani 1 1 d . . . . .
N10 N -0.0214(6) 0.1556(4) 0.3584(4) 0.0439(19) Uani 1 1 d . . . . .
C9 C 0.2153(6) 0.3812(4) 0.1385(4) 0.0307(18) Uani 1 1 d . . . . .
H9 H 0.1997 0.4180 0.1168 0.037 Uiso 1 1 calc R . . . .
F54 F 0.3149(4) 0.4854(3) 0.0217(4) 0.0676(19) Uani 1 1 d . . . . .
O5 O 0.2236(5) 0.3393(3) 0.4464(3) 0.0479(16) Uani 1 1 d . . . . .
N8 N 0.2044(6) 0.1601(4) 0.0420(4) 0.045(2) Uani 1 1 d . . . . .
C58 C -0.0253(6) 0.2854(4) 0.2324(4) 0.0300(17) Uani 1 1 d . . . . .
H58 H -0.0661 0.3141 0.2600 0.036 Uiso 1 1 calc R . . . .
O22 O 0.0617(5) -0.0194(3) 0.2894(3) 0.0491(17) Uani 1 1 d . . . . .
C11 C 0.2985(6) 0.2775(4) 0.1343(4) 0.0324(18) Uani 1 1 d . . . . .
H11 H 0.3384 0.2463 0.1099 0.039 Uiso 1 1 calc R . . . .
C55 C 0.0940(6) 0.1992(4) 0.1486(4) 0.038(2) Uani 1 1 d . . . . .
C8 C 0.1845(6) 0.3740(4) 0.2061(4) 0.0317(18) Uani 1 1 d . . . . .
N13 N -0.1169(6) 0.3863(4) 0.1728(4) 0.046(2) Uani 1 1 d . . . . .
O10 O 0.3183(6) 0.1407(3) 0.1615(4) 0.0518(18) Uani 1 1 d . . . . .
O20 O -0.1321(5) -0.0068(4) 0.3530(4) 0.058(2) Uani 1 1 d . . . . .
O7 O 0.4207(5) 0.3127(4) 0.4015(3) 0.0586(19) Uani 1 1 d . U . . .
N6 N 0.2328(5) 0.3557(4) 0.0023(4) 0.0368(17) Uani 1 1 d . . . . .
O21 O -0.0372(5) -0.0460(3) 0.2037(4) 0.0527(17) Uani 1 1 d . . . . .
C37 C 0.2817(6) 0.3525(4) -0.0597(4) 0.036(2) Uani 1 1 d . . . . .
H37 H 0.2557 0.3640 -0.0933 0.043 Uiso 1 1 calc R . . . .
C57 C -0.0001(6) 0.2967(4) 0.1646(4) 0.038(2) Uani 1 1 d . . . . .
O15 O 0.2249(6) 0.2143(3) 0.0131(4) 0.062(2) Uani 1 1 d . . . . .
C56 C 0.0589(7) 0.2536(4) 0.1229(4) 0.038(2) Uani 1 1 d . . . . .
H56 H 0.0749 0.2614 0.0777 0.046 Uiso 1 1 calc R . . . .
C63 C -0.2016(7) 0.1779(5) 0.1940(6) 0.054(3) Uani 1 1 d . . . . .
H63 H -0.2445 0.2056 0.1805 0.064 Uiso 1 1 calc R . . . .
C7 C 0.1295(6) 0.4246(4) 0.2472(4) 0.0347(19) Uani 1 1 d . . . . .
F36 F -0.2415(5) 0.2516(4) 0.3356(4) 0.079(2) Uani 1 1 d . . . . .
C12 C 0.2658(6) 0.2706(4) 0.2032(4) 0.0329(18) Uani 1 1 d . . . . .
C84 C -0.1176(7) 0.4366(5) 0.1324(5) 0.045(2) Uani 1 1 d . . . . .
H84 H -0.1664 0.4682 0.1415 0.054 Uiso 1 1 calc R . . . .
C59 C 0.0110(7) 0.2307(4) 0.2585(4) 0.039(2) Uani 1 1 d . . . . .
C17 C 0.4732(6) 0.3481(5) 0.1847(4) 0.041(2) Uani 1 1 d . . . . .
F34 F -0.3385(6) 0.2506(4) 0.2784(4) 0.099(3) Uani 1 1 d . . . . .
C44 C 0.5448(7) 0.1722(5) -0.1570(5) 0.046(2) Uani 1 1 d . . . . .
C54 C 0.1482(7) 0.1508(4) 0.1061(4) 0.039(2) Uani 1 1 d . . . . .
N1 N 0.0727(5) 0.4702(4) 0.2289(4) 0.0393(18) Uani 1 1 d . . . . .
C35 C 0.2973(6) 0.2157(4) 0.2385(4) 0.0318(18) Uani 1 1 d . . . . .
C83 C 0.0111(6) 0.3863(4) 0.0820(4) 0.036(2) Uani 1 1 d . . . . .
H83 H 0.0688 0.3738 0.0512 0.043 Uiso 1 1 calc R . . . .
C30 C 0.3538(7) 0.1549(5) 0.3168(5) 0.043(2) Uani 1 1 d . . . . .
C86 C 0.0301(7) 0.6148(5) 0.0622(5) 0.044(2) Uani 1 1 d . . . . .
F26 F 0.5590(6) 0.1090(4) -0.2454(4) 0.085(2) Uani 1 1 d . . . . .
C87 C 0.1302(7) 0.6024(5) 0.0409(5) 0.045(2) Uani 1 1 d . . . . .
H87 H 0.1693 0.6340 0.0432 0.055 Uiso 1 1 calc R . . . .
F6 F 0.5155(7) 0.2451(4) 0.1495(4) 0.106(3) Uani 1 1 d . . . . .
C82 C -0.0168(6) 0.2151(4) 0.3279(4) 0.0355(19) Uani 1 1 d . . . . .
F51 F 0.0582(6) 0.7180(4) 0.0866(6) 0.121(4) Uani 1 1 d . . . . .
F2 F 0.3014(6) 0.5324(4) 0.1612(4) 0.094(3) Uani 1 1 d . . . . .
C88 C 0.1742(7) 0.5452(4) 0.0164(5) 0.040(2) Uani 1 1 d . . . . .
C33 C 0.3391(8) 0.1108(5) 0.2687(5) 0.051(3) Uani 1 1 d . . . . .
F3 F 0.4497(6) 0.5298(4) 0.1051(4) 0.091(3) Uani 1 1 d . . . . .
C77 C -0.0616(7) 0.1552(5) 0.4307(5) 0.047(2) Uani 1 1 d . . . . .
O8 O 0.4841(5) 0.4128(4) 0.3085(4) 0.066(2) Uani 1 1 d . . . . .
C62 C -0.1329(8) 0.1431(5) 0.1482(5) 0.048(2) Uani 1 1 d . . . . .
O19 O -0.2036(5) 0.0241(3) 0.2503(4) 0.0517(18) Uani 1 1 d . . . . .
C45 C 0.6263(7) 0.1894(5) -0.1417(5) 0.049(2) Uani 1 1 d . . . . .
H45 H 0.6791 0.1609 -0.1476 0.058 Uiso 1 1 calc R . . . .
F22 F 0.6534(6) 0.3057(6) -0.4057(3) 0.112(4) Uani 1 1 d . . . . .
F30 F 0.7005(6) 0.2729(5) -0.0413(5) 0.107(3) Uani 1 1 d . . . . .
F21 F 0.3228(6) 0.3681(6) -0.3412(4) 0.118(4) Uani 1 1 d . . . . .
C60 C 0.0737(6) 0.1880(4) 0.2162(4) 0.0357(19) Uani 1 1 d . . . . .
H60 H 0.1014 0.1528 0.2332 0.043 Uiso 1 1 calc R . . . .
F4 F 0.5524(7) 0.3163(4) 0.0769(3) 0.093(3) Uani 1 1 d . . . . .
F32 F -0.1492(10) 0.1024(5) 0.0555(5) 0.132(4) Uani 1 1 d . . . . .
C64 C -0.2075(7) 0.1721(5) 0.2589(5) 0.048(2) Uani 1 1 d . . . . .
C2 C 0.0151(8) 0.5103(5) 0.2848(5) 0.052(3) Uani 1 1 d . . . . .
F19 F 0.2436(6) 0.3859(6) -0.2429(4) 0.113(4) Uani 1 1 d . . . . .
C15 C 0.3957(8) 0.4529(5) 0.1968(5) 0.052(3) Uani 1 1 d . . . . .
C18 C 0.5459(8) 0.3028(5) 0.1379(5) 0.048(2) Uani 1 1 d . . . . .
F31 F -0.0362(8) 0.1657(5) 0.0379(4) 0.103(3) Uani 1 1 d . . . . .
C49 C 0.2531(8) 0.1007(5) 0.0120(5) 0.051(3) Uani 1 1 d . . . . .
F27 F 0.6225(7) 0.0685(4) -0.1760(6) 0.118(4) Uani 1 1 d . . . . .
F25 F 0.4687(7) 0.0765(4) -0.1534(5) 0.107(3) Uani 1 1 d . . . . .
C43 C 0.5486(8) 0.1062(6) -0.1809(6) 0.060(3) Uani 1 1 d . . . . .
C80 C -0.0503(8) 0.2244(5) 0.4426(4) 0.050(3) Uani 1 1 d . . . . .
F8 F 0.1592(7) 0.3432(6) 0.6148(4) 0.127(4) Uani 1 1 d . . . . .
F49 F -0.0482(8) 0.7104(4) 0.0445(5) 0.109(3) Uani 1 1 d . . . . .
F10 F 0.2572(10) 0.5587(6) 0.4784(7) 0.150(5) Uani 1 1 d . . . . .
F28 F 0.7627(7) 0.3099(7) -0.1367(6) 0.142(5) Uani 1 1 d . . . . .
C16 C 0.4637(7) 0.4097(5) 0.1599(5) 0.046(2) Uani 1 1 d . . . . .
H16 H 0.5031 0.4225 0.1182 0.055 Uiso 1 1 calc R . . . .
F23 F 0.7060(9) 0.2519(7) -0.3402(6) 0.175(7) Uani 1 1 d . . . . .
F7 F 0.0642(7) 0.3453(7) 0.5569(5) 0.138(5) Uani 1 1 d . . . . .
F50 F -0.0765(7) 0.6774(4) 0.1402(5) 0.108(3) Uani 1 1 d . . . . .
C46 C 0.6288(7) 0.2465(6) -0.1186(5) 0.052(3) Uani 1 1 d . . . . .
C52 C 0.1963(9) 0.0496(5) 0.0632(5) 0.057(3) Uani 1 1 d . . . . .
C41 C 0.5665(8) 0.3126(6) -0.2918(5) 0.055(3) Uani 1 1 d . . . . .
C29 C 0.4574(7) 0.1695(5) 0.3057(5) 0.051(3) Uani 1 1 d . . . . .
H29A H 0.4831 0.1909 0.2632 0.077 Uiso 1 1 calc GR . . . .
H29B H 0.4945 0.1307 0.3079 0.077 Uiso 1 1 calc GR . . . .
H29C H 0.4602 0.1960 0.3388 0.077 Uiso 1 1 calc GR . . . .
F53 F 0.3171(5) 0.5338(4) -0.0708(4) 0.086(2) Uani 1 1 d . . . . .
C5 C 0.0679(7) 0.4909(5) 0.3366(5) 0.049(2) Uani 1 1 d . . . . .
C65 C -0.2834(8) 0.2138(7) 0.3074(7) 0.071(4) Uani 1 1 d . . . . .
C47 C 0.7214(9) 0.2591(8) -0.1001(8) 0.075(4) Uani 1 1 d . . . . .
C78 C -0.0054(9) 0.1034(7) 0.4610(5) 0.067(3) Uani 1 1 d . . . . .
H78A H -0.0218 0.0624 0.4538 0.100 Uiso 1 1 calc GR . . . .
H78B H -0.0220 0.1079 0.5073 0.100 Uiso 1 1 calc GR . . . .
H78C H 0.0625 0.1080 0.4407 0.100 Uiso 1 1 calc GR . . . .
F35 F -0.3413(5) 0.1780(5) 0.3538(4) 0.096(3) Uani 1 1 d . . . . .
C48 C 0.2444(10) 0.1008(6) -0.0571(5) 0.067(3) Uani 1 1 d . . . . .
H48A H 0.1782 0.0975 -0.0538 0.100 Uiso 1 1 calc GR . . . .
H48B H 0.2819 0.0655 -0.0791 0.100 Uiso 1 1 calc GR . . . .
H48C H 0.2677 0.1395 -0.0816 0.100 Uiso 1 1 calc GR . . . .
C85 C -0.0084(8) 0.6808(6) 0.0862(6) 0.056(3) Uani 1 1 d . . . . .
F5 F 0.6290(6) 0.3031(6) 0.1433(6) 0.130(4) Uani 1 1 d . . . . .
F33 F -0.1821(9) 0.2004(6) 0.0646(4) 0.153(6) Uani 1 1 d . . . . .
C31 C 0.3085(9) 0.1359(7) 0.3879(6) 0.070(4) Uani 1 1 d . . . . .
H31A H 0.3213 0.1664 0.4140 0.105 Uiso 1 1 calc GR . . . .
H31B H 0.3348 0.0951 0.3979 0.105 Uiso 1 1 calc GR . . . .
H31C H 0.2402 0.1341 0.3974 0.105 Uiso 1 1 calc GR . . . .
F9 F 0.1429(16) 0.2667(6) 0.5655(8) 0.213(9) Uani 1 1 d . . . . .
C75 C 0.1417(10) -0.1068(8) 0.3267(8) 0.084(5) Uani 1 1 d . . . . .
C67 C -0.2528(10) -0.0221(7) 0.2740(9) 0.098(6) Uani 1 1 d D . . . .
C19 C 0.1472(11) 0.3269(7) 0.5598(6) 0.071(4) Uani 1 1 d . . . . .
C6 C 0.0060(9) 0.4733(7) 0.4057(5) 0.067(3) Uani 1 1 d . . . . .
H6A H -0.0375 0.4420 0.4049 0.100 Uiso 1 1 calc GR . . . .
H6B H -0.0301 0.5102 0.4249 0.100 Uiso 1 1 calc GR . . . .
H6C H 0.0461 0.4565 0.4311 0.100 Uiso 1 1 calc GR . . . .
F1 F 0.4049(9) 0.5620(4) 0.2008(5) 0.122(4) Uani 1 1 d . . . . .
C4 C 0.1422(10) 0.5369(7) 0.3374(9) 0.096(6) Uani 1 1 d . . . . .
H4A H 0.1725 0.5216 0.3694 0.143 Uiso 1 1 calc GR . . . .
H4B H 0.1109 0.5777 0.3484 0.143 Uiso 1 1 calc GR . . . .
H4C H 0.1898 0.5406 0.2948 0.143 Uiso 1 1 calc GR . . . .
F46 F 0.1642(15) -0.0710(6) 0.3636(10) 0.225(11) Uani 1 1 d . . . . .
C14 C 0.3897(9) 0.5205(5) 0.1651(6) 0.060(3) Uani 1 1 d . . . . .
C51 C 0.1133(12) 0.0224(7) 0.0456(7) 0.097(5) Uani 1 1 d . . . . .
H51A H 0.0864 -0.0115 0.0770 0.145 Uiso 1 1 calc GR . . . .
H51B H 0.1378 0.0067 0.0026 0.145 Uiso 1 1 calc GR . . . .
H51C H 0.0643 0.0551 0.0463 0.145 Uiso 1 1 calc GR . . . .
C38 C 0.3064(10) 0.3433(9) -0.2796(7) 0.081(4) Uani 1 1 d . . . . .
C40 C 0.4841(9) 0.3232(6) -0.3078(5) 0.064(3) Uani 1 1 d . . . . .
H40 H 0.4862 0.3234 -0.3513 0.077 Uiso 1 1 calc R . . . .
C32 C 0.4264(10) 0.0673(6) 0.2348(7) 0.073(4) Uani 1 1 d . . . . .
H32A H 0.4171 0.0513 0.1970 0.110 Uiso 1 1 calc GR . . . .
H32B H 0.4329 0.0326 0.2648 0.110 Uiso 1 1 calc GR . . . .
H32C H 0.4837 0.0908 0.2212 0.110 Uiso 1 1 calc GR . . . .
C39 C 0.3948(9) 0.3339(6) -0.2582(6) 0.063(3) Uani 1 1 d . . . . .
C1 C 0.0167(12) 0.5763(6) 0.2611(7) 0.084(4) Uani 1 1 d . . . . .
H1A H 0.0822 0.5879 0.2413 0.125 Uiso 1 1 calc GR . . . .
H1B H -0.0144 0.6021 0.2971 0.125 Uiso 1 1 calc GR . . . .
H1C H -0.0165 0.5826 0.2292 0.125 Uiso 1 1 calc GR . . . .
C81 C 0.0450(9) 0.2355(6) 0.4534(6) 0.069(3) Uani 1 1 d . . . . .
H81A H 0.0974 0.2188 0.4183 0.104 Uiso 1 1 calc GR . . . .
H81B H 0.0463 0.2146 0.4944 0.104 Uiso 1 1 calc GR . . . .
H81C H 0.0513 0.2801 0.4542 0.104 Uiso 1 1 calc GR . . . .
C3 C -0.0872(7) 0.4872(7) 0.3057(6) 0.069(4) Uani 1 1 d . . . . .
H3A H -0.1096 0.4896 0.2684 0.104 Uiso 1 1 calc GR . . . .
H3B H -0.1289 0.5133 0.3385 0.104 Uiso 1 1 calc GR . . . .
H3C H -0.0873 0.4441 0.3234 0.104 Uiso 1 1 calc GR . . . .
F29 F 0.7826(6) 0.2114(5) -0.1103(7) 0.148(5) Uani 1 1 d . . . . .
F13 F 0.5048(11) 0.2260(9) 0.4678(6) 0.161(6) Uani 1 1 d . . . . .
C89 C 0.2822(8) 0.5373(6) -0.0045(5) 0.056(3) Uani 1 1 d . . . . .
C79 C -0.1382(11) 0.2546(7) 0.4936(6) 0.086(5) Uani 1 1 d . . . . .
H79A H -0.1258 0.2974 0.4983 0.129 Uiso 1 1 calc GR . . . .
H79B H -0.1499 0.2309 0.5351 0.129 Uiso 1 1 calc GR . . . .
H79C H -0.1936 0.2543 0.4793 0.129 Uiso 1 1 calc GR . . . .
F14 F 0.4773(15) 0.2969(13) 0.5346(7) 0.308(13) Uani 1 1 d . . . . .
C74 C 0.0714(11) -0.0736(7) 0.2983(9) 0.088(5) Uani 1 1 d . . . . .
C61 C -0.1254(11) 0.1529(7) 0.0744(6) 0.073(4) Uani 1 1 d . . . . .
C20 C 0.2267(11) 0.3412(12) 0.5015(6) 0.124(8) Uani 1 1 d . U . . .
F48 F 0.1151(8) -0.1593(5) 0.3629(6) 0.146(5) Uani 1 1 d . . . . .
C76 C -0.1682(8) 0.1355(7) 0.4490(6) 0.066(3) Uani 1 1 d . . . . .
H76A H -0.2044 0.1672 0.4311 0.099 Uiso 1 1 calc GR . . . .
H76B H -0.1962 0.1314 0.4958 0.099 Uiso 1 1 calc GR . . . .
H76C H -0.1693 0.0957 0.4312 0.099 Uiso 1 1 calc GR . . . .
C34 C 0.2474(10) 0.0735(6) 0.2964(7) 0.084(5) Uani 1 1 d . . . . .
H34A H 0.1974 0.0991 0.3247 0.126 Uiso 1 1 calc GR . . . .
H34B H 0.2604 0.0358 0.3207 0.126 Uiso 1 1 calc GR . . . .
H34C H 0.2272 0.0620 0.2609 0.126 Uiso 1 1 calc GR . . . .
C42 C 0.6654(11) 0.3035(9) -0.3476(7) 0.086(5) Uani 1 1 d . . . . .
C50 C 0.3611(9) 0.1041(7) 0.0058(6) 0.069(3) Uani 1 1 d . . . . .
H50A H 0.3898 0.1360 -0.0277 0.104 Uiso 1 1 calc GR . . . .
H50B H 0.3938 0.0639 -0.0056 0.104 Uiso 1 1 calc GR . . . .
H50C H 0.3663 0.1146 0.0469 0.104 Uiso 1 1 calc GR . . . .
C53 C 0.2593(11) -0.0030(6) 0.0843(7) 0.091(5) Uani 1 1 d . . . . .
H53A H 0.2796 0.0108 0.1188 0.137 Uiso 1 1 calc GR . . . .
H53B H 0.3147 -0.0125 0.0475 0.137 Uiso 1 1 calc GR . . . .
H53C H 0.2230 -0.0401 0.0997 0.137 Uiso 1 1 calc GR . . . .
F20 F 0.2596(9) 0.2924(6) -0.2704(7) 0.146(5) Uani 1 1 d . . . . .
C70 C -0.2022(10) -0.0854(6) 0.4299(6) 0.072(4) Uani 1 1 d . . . . .
C66 C -0.3384(11) -0.0260(9) 0.2504(7) 0.086(5) Uani 1 1 d . . . . .
C23 C 0.3280(16) 0.5180(8) 0.4826(7) 0.094(6) Uani 1 1 d . . . . .
F40 F -0.2137(8) -0.0489(4) 0.4808(4) 0.114(4) Uani 1 1 d . . . . .
F45 F 0.0095(10) -0.1426(5) 0.1162(6) 0.136(4) Uani 1 1 d . . . . .
F41 F -0.1144(10) -0.1240(6) 0.4244(6) 0.143(4) Uani 1 1 d . . . . .
F42 F -0.2574(10) -0.1292(6) 0.4510(5) 0.149(5) Uani 1 1 d . . . . .
F24 F 0.7225(8) 0.3469(10) -0.3495(6) 0.192(8) Uani 1 1 d . . . . .
C73 C 0.0473(15) -0.1218(10) 0.2602(9) 0.116(7) Uani 1 1 d . . . . .
H73 H 0.0682 -0.1639 0.2641 0.139 Uiso 1 1 calc R . . . .
F43 F -0.1339(16) -0.1485(13) 0.1890(10) 0.285(14) Uani 1 1 d . . . . .
C72 C -0.0110(15) -0.1015(9) 0.2158(10) 0.109(6) Uani 1 1 d . . . . .
C69 C -0.1819(16) -0.0513(7) 0.3702(7) 0.101(6) Uani 1 1 d . . . . .
F15 F 0.5889(15) 0.2904(11) 0.4654(9) 0.241(9) Uani 1 1 d . . . . .
F44 F -0.0151(14) -0.2024(8) 0.2003(7) 0.189(7) Uani 1 1 d . . . . .
F37 F -0.3321(12) -0.0061(9) 0.1952(6) 0.209(9) Uani 1 1 d . . . . .
F18 F 0.6609(9) 0.4481(12) 0.2418(8) 0.215(10) Uani 1 1 d . . . . .
F16 F 0.6837(11) 0.4688(12) 0.3266(8) 0.245(11) Uani 1 1 d . . . . .
F38 F -0.3661(15) -0.0845(10) 0.2609(11) 0.254(12) Uani 1 1 d . . . . .
F39 F -0.4099(11) -0.0024(13) 0.2882(9) 0.273(14) Uani 1 1 d . . . . .
C27 C 0.5386(14) 0.4290(11) 0.3327(8) 0.131(9) Uani 1 1 d . . . . .
F17 F 0.6012(15) 0.5163(11) 0.287(2) 0.36(2) Uani 1 1 d . . . . .
F12 F 0.3214(16) 0.5005(12) 0.5384(6) 0.251(11) Uani 1 1 d . . . . .
F11 F 0.4010(15) 0.5463(11) 0.4636(16) 0.323(16) Uani 1 1 d . . . . .
C21 C 0.2515(19) 0.4163(16) 0.5162(13) 0.169(9) Uani 1 1 d . U . . .
H21 H 0.2319 0.4293 0.5588 0.202 Uiso 1 1 calc R . . . .
C68 C -0.2545(13) -0.0603(8) 0.3351(8) 0.109(6) Uani 1 1 d D . . . .
H68 H -0.3007 -0.0902 0.3523 0.130 Uiso 1 1 calc R . . . .
C71 C -0.0423(17) -0.1495(7) 0.1796(11) 0.114(6) Uani 1 1 d . . . . .
C28 C 0.6284(13) 0.4557(12) 0.2984(10) 0.113(6) Uani 1 1 d . . . . .
C25 C 0.4924(17) 0.3297(11) 0.4194(12) 0.110(4) Uiso 1 1 d . U . . .
C22 C 0.3057(15) 0.4609(10) 0.4588(11) 0.123(6) Uiso 1 1 d . . . . .
C26 C 0.5648(14) 0.3790(9) 0.3820(9) 0.122(5) Uiso 1 1 d . U . . .
H26 H 0.6242 0.3790 0.3887 0.147 Uiso 1 1 calc R . . . .
C24 C 0.5028(9) 0.2855(6) 0.4770(6) 0.068(2) Uiso 1 1 d . U . . .

loop_
_atom_site_aniso_label
_atom_site_aniso_U_11
_atom_site_aniso_U_22
_atom_site_aniso_U_33
_atom_site_aniso_U_23
_atom_site_aniso_U_13
_atom_site_aniso_U_12
Tb1 0.0348(3) 0.0584(3) 0.0304(2) -0.0128(2) -0.01244(19) 0.0009(2)
Tb2 0.0436(3) 0.0393(3) 0.0372(3) 0.00067(19) -0.0174(2) -0.0027(2)
Cu2 0.0280(7) 0.0282(7) 0.0343(8) 0.0021(6) -0.0086(6) 0.0014(6)
Cu1 0.0351(6) 0.0523(7) 0.0279(5) -0.0101(5) -0.0068(5) 0.0022(5)
F47 0.142(13) 0.36(3) 0.25(2) 0.02(2) 0.104(14) 0.054(16)
N7 0.029(4) 0.044(4) 0.028(4) -0.002(3) -0.009(3) -0.002(3)
N14 0.029(4) 0.027(4) 0.039(4) 0.002(3) -0.009(3) 0.002(3)
O26 0.048(4) 0.029(3) 0.055(4) 0.005(3) -0.021(3) -0.005(3)
O12 0.044(4) 0.053(4) 0.032(3) -0.011(3) -0.006(3) 0.001(3)
O23 0.055(4) 0.045(4) 0.037(3) -0.006(3) -0.023(3) -0.003(3)
N4 0.038(4) 0.041(4) 0.035(4) 0.005(3) -0.010(3) -0.005(3)
O14 0.034(3) 0.063(4) 0.041(4) -0.024(3) -0.012(3) 0.006(3)
N12 0.033(4) 0.035(4) 0.027(4) 0.000(3) -0.003(3) 0.001(3)
N2 0.040(4) 0.046(4) 0.034(4) -0.014(3) -0.018(3) 0.013(3)
O1 0.054(4) 0.060(4) 0.034(3) -0.013(3) -0.017(3) 0.011(3)
O18 0.044(4) 0.056(4) 0.046(4) -0.014(3) -0.017(3) 0.002(3)
O25 0.039(4) 0.043(4) 0.054(4) 0.000(3) -0.022(3) -0.009(3)
O4 0.040(3) 0.048(4) 0.034(3) -0.007(3) -0.009(3) 0.003(3)
O2 0.036(3) 0.059(4) 0.027(3) -0.014(3) -0.006(3) 0.004(3)
O9 0.045(4) 0.048(4) 0.029(3) -0.001(3) -0.012(3) -0.003(3)
O16 0.049(4) 0.038(3) 0.043(4) 0.006(3) -0.013(3) 0.003(3)
N3 0.036(4) 0.051(5) 0.029(4) 0.002(3) -0.007(3) -0.010(4)
N11 0.049(5) 0.049(5) 0.038(4) -0.007(4) -0.016(4) 0.002(4)
N5 0.030(4) 0.035(4) 0.022(3) -0.008(3) -0.006(3) 0.007(3)
O6 0.066(5) 0.078(5) 0.028(3) -0.014(3) -0.011(3) -0.004(4)
F52 0.050(4) 0.057(4) 0.122(6) 0.004(4) -0.028(4) -0.022(3)
C13 0.030(4) 0.040(5) 0.033(4) -0.005(4) -0.016(4) -0.002(4)
O3 0.043(4) 0.044(4) 0.040(4) -0.001(3) -0.007(3) -0.002(3)
C36 0.032(4) 0.037(4) 0.024(4) -0.004(3) -0.008(4) 0.004(4)
O11 0.041(4) 0.085(5) 0.025(3) -0.013(3) -0.007(3) 0.003(4)
N9 0.049(5) 0.037(4) 0.033(4) 0.007(3) -0.014(4) 0.003(3)
O13 0.040(4) 0.056(4) 0.058(4) -0.014(3) -0.026(3) 0.001(3)
O17 0.060(4) 0.048(4) 0.042(4) -0.004(3) -0.026(3) 0.010(3)
C10 0.027(4) 0.036(4) 0.025(4) -0.002(3) -0.008(3) -0.006(3)
O24 0.069(5) 0.052(4) 0.043(4) -0.013(3) -0.016(4) -0.001(4)
N10 0.043(4) 0.059(5) 0.031(4) 0.004(4) -0.014(4) -0.006(4)
C9 0.032(4) 0.031(4) 0.029(4) -0.004(3) -0.008(4) -0.005(3)
F54 0.051(4) 0.053(4) 0.101(5) 0.015(4) -0.032(4) -0.004(3)
O5 0.046(4) 0.065(5) 0.032(3) -0.009(3) -0.011(3) 0.005(3)
N8 0.055(5) 0.038(4) 0.030(4) -0.002(3) 0.005(4) -0.001(4)
C58 0.030(4) 0.034(4) 0.024(4) -0.002(3) -0.007(3) -0.001(3)
O22 0.047(4) 0.048(4) 0.049(4) 0.010(3) -0.015(3) 0.000(3)
C11 0.030(4) 0.040(5) 0.024(4) -0.011(4) -0.003(3) 0.000(4)
C55 0.029(4) 0.040(5) 0.040(5) -0.003(4) -0.005(4) -0.002(4)
C8 0.035(4) 0.038(5) 0.025(4) -0.001(3) -0.014(4) 0.000(4)
N13 0.036(4) 0.053(5) 0.032(4) 0.007(4) 0.008(3) 0.008(4)
O10 0.071(5) 0.038(4) 0.052(4) -0.011(3) -0.028(4) 0.006(3)
O20 0.049(4) 0.072(5) 0.058(5) 0.017(4) -0.022(4) -0.025(4)
O7 0.049(4) 0.091(5) 0.048(4) -0.026(4) -0.030(3) 0.011(4)
N6 0.039(4) 0.039(4) 0.033(4) -0.003(3) -0.014(3) 0.007(3)
O21 0.062(5) 0.044(4) 0.054(4) -0.009(3) -0.020(4) -0.003(3)
C37 0.037(5) 0.040(5) 0.030(4) -0.004(4) -0.010(4) 0.010(4)
C57 0.037(5) 0.037(5) 0.039(5) -0.003(4) -0.012(4) -0.001(4)
O15 0.085(6) 0.045(4) 0.043(4) 0.009(3) -0.005(4) -0.001(4)
C56 0.048(5) 0.031(5) 0.032(5) 0.007(4) -0.011(4) -0.002(4)
C63 0.045(6) 0.056(6) 0.067(7) -0.002(5) -0.029(5) 0.007(5)
C7 0.035(5) 0.038(5) 0.028(4) -0.006(4) -0.007(4) 0.005(4)
F36 0.057(4) 0.091(5) 0.095(5) -0.052(4) -0.026(4) 0.015(4)
C12 0.036(5) 0.035(5) 0.029(4) -0.001(4) -0.014(4) -0.004(4)
C84 0.039(5) 0.042(5) 0.047(6) 0.003(4) -0.006(4) 0.007(4)
C59 0.038(5) 0.044(5) 0.037(5) 0.002(4) -0.011(4) -0.013(4)
C17 0.031(5) 0.056(6) 0.032(5) -0.009(4) 0.001(4) -0.011(4)
F34 0.088(6) 0.114(7) 0.108(6) -0.044(5) -0.057(5) 0.066(5)
C44 0.045(6) 0.050(6) 0.046(6) -0.011(5) -0.013(5) -0.007(5)
C54 0.043(5) 0.042(5) 0.033(5) -0.001(4) -0.017(4) 0.006(4)
N1 0.035(4) 0.050(5) 0.034(4) -0.018(3) -0.012(3) 0.008(3)
C35 0.032(4) 0.038(5) 0.023(4) -0.002(3) -0.006(3) 0.000(4)
C83 0.030(4) 0.037(5) 0.033(5) -0.005(4) 0.000(4) 0.000(4)
C30 0.045(5) 0.047(5) 0.040(5) 0.009(4) -0.019(4) -0.002(4)
C86 0.053(6) 0.045(5) 0.037(5) -0.006(4) -0.015(4) -0.011(5)
F26 0.107(6) 0.084(5) 0.059(4) -0.029(4) -0.014(4) -0.002(5)
C87 0.039(5) 0.042(5) 0.059(6) 0.002(5) -0.020(5) -0.011(4)
F6 0.131(7) 0.058(5) 0.080(5) -0.019(4) 0.037(5) 0.003(5)
C82 0.041(5) 0.040(5) 0.034(5) -0.010(4) -0.022(4) 0.000(4)
F51 0.079(5) 0.083(6) 0.215(11) -0.093(7) -0.047(6) 0.002(4)
F2 0.080(5) 0.083(5) 0.098(6) 0.022(5) -0.012(5) 0.026(4)
C88 0.048(5) 0.034(5) 0.042(5) 0.004(4) -0.019(4) -0.015(4)
C33 0.055(6) 0.043(5) 0.065(7) 0.009(5) -0.039(5) 0.002(5)
F3 0.082(5) 0.073(5) 0.090(6) 0.033(4) -0.001(4) -0.001(4)
C77 0.042(5) 0.069(7) 0.030(5) -0.004(5) -0.008(4) -0.005(5)
O8 0.048(4) 0.102(6) 0.052(4) -0.024(4) -0.014(4) -0.023(4)
C62 0.061(6) 0.047(6) 0.050(6) -0.009(5) -0.036(5) -0.002(5)
O19 0.050(4) 0.048(4) 0.067(5) 0.002(4) -0.032(4) -0.008(3)
C45 0.047(6) 0.058(6) 0.046(6) -0.014(5) -0.022(5) 0.014(5)
F22 0.083(6) 0.206(11) 0.033(4) -0.021(5) -0.002(4) 0.016(6)
F30 0.084(6) 0.163(9) 0.102(6) -0.071(6) -0.059(5) 0.027(6)
F21 0.081(6) 0.231(12) 0.046(4) 0.002(6) -0.032(4) 0.014(7)
C60 0.032(4) 0.043(5) 0.032(5) -0.001(4) -0.009(4) -0.005(4)
F4 0.115(7) 0.093(6) 0.044(4) -0.015(4) 0.009(4) 0.018(5)
F32 0.234(14) 0.115(8) 0.083(6) -0.020(6) -0.094(8) -0.032(8)
C64 0.041(5) 0.050(6) 0.065(7) -0.006(5) -0.035(5) -0.004(4)
C2 0.052(6) 0.066(7) 0.036(5) -0.031(5) -0.009(5) 0.017(5)
F19 0.060(5) 0.210(12) 0.069(5) 0.002(6) -0.030(4) 0.022(6)
C15 0.049(6) 0.060(7) 0.049(6) -0.007(5) -0.018(5) -0.004(5)
C18 0.056(6) 0.050(6) 0.036(5) 0.001(4) -0.012(5) 0.000(5)
F31 0.134(8) 0.126(7) 0.046(4) 0.017(4) -0.033(5) 0.000(6)
C49 0.056(6) 0.039(5) 0.049(6) -0.001(4) -0.007(5) 0.013(5)
F27 0.128(8) 0.055(5) 0.214(12) -0.042(6) -0.112(8) 0.028(5)
F25 0.109(7) 0.082(6) 0.108(7) -0.026(5) 0.011(5) -0.049(5)
C43 0.054(7) 0.065(7) 0.062(7) -0.009(6) -0.020(6) 0.000(6)
C80 0.061(7) 0.068(7) 0.023(4) -0.004(4) -0.013(5) -0.005(5)
F8 0.099(7) 0.228(13) 0.053(5) -0.049(6) -0.005(5) -0.039(7)
F49 0.148(9) 0.062(5) 0.137(8) -0.010(5) -0.077(7) 0.023(5)
F10 0.156(11) 0.117(9) 0.166(12) -0.044(8) -0.034(9) 0.025(9)
F28 0.089(7) 0.188(12) 0.170(11) 0.001(9) -0.061(7) -0.068(8)
C16 0.046(6) 0.048(6) 0.042(5) 0.006(5) -0.011(5) -0.010(5)
F23 0.135(10) 0.213(14) 0.106(8) 0.007(9) 0.028(7) 0.117(11)
F7 0.060(5) 0.236(14) 0.116(8) -0.078(9) -0.015(5) 0.025(7)
F50 0.115(7) 0.085(6) 0.092(6) -0.032(5) 0.019(6) -0.001(5)
C46 0.040(5) 0.068(7) 0.051(6) -0.023(5) -0.013(5) 0.001(5)
C52 0.078(8) 0.036(5) 0.048(6) -0.008(5) -0.013(6) 0.022(5)
C41 0.055(7) 0.066(7) 0.032(5) -0.010(5) 0.006(5) -0.002(5)
C29 0.049(6) 0.061(7) 0.049(6) 0.002(5) -0.025(5) -0.002(5)
F53 0.056(4) 0.132(7) 0.061(4) 0.000(4) -0.006(4) -0.006(4)
C5 0.042(5) 0.056(6) 0.051(6) -0.022(5) -0.015(5) 0.010(5)
C65 0.036(6) 0.110(11) 0.078(9) -0.043(8) -0.028(6) 0.020(7)
C47 0.040(6) 0.100(11) 0.092(10) -0.040(9) -0.027(7) 0.016(7)
C78 0.067(8) 0.107(10) 0.029(5) 0.008(6) -0.020(5) -0.020(7)
F35 0.046(4) 0.130(7) 0.095(6) -0.027(5) 0.005(4) -0.005(4)
C48 0.090(9) 0.066(8) 0.042(6) -0.018(6) -0.022(6) 0.028(7)
C85 0.048(6) 0.062(7) 0.064(7) -0.019(6) -0.023(6) -0.001(5)
F5 0.059(5) 0.188(11) 0.161(9) -0.106(9) -0.051(6) 0.053(6)
F33 0.199(12) 0.197(12) 0.070(6) -0.026(6) -0.074(7) 0.120(10)
C31 0.068(8) 0.084(9) 0.046(6) 0.015(6) -0.007(6) 0.006(7)
F9 0.40(3) 0.100(9) 0.216(16) 0.046(9) -0.201(18) -0.083(12)
C75 0.052(7) 0.089(11) 0.095(11) 0.033(9) -0.008(8) -0.009(7)
C67 0.063(8) 0.074(10) 0.175(19) 0.009(11) -0.064(10) -0.006(7)
C19 0.106(11) 0.068(8) 0.049(7) -0.018(6) -0.038(7) 0.011(8)
C6 0.065(8) 0.093(9) 0.036(6) -0.024(6) -0.010(5) 0.023(7)
F1 0.222(12) 0.050(4) 0.105(7) 0.003(4) -0.059(8) -0.040(6)
C4 0.064(8) 0.078(9) 0.164(16) -0.078(10) -0.051(10) 0.021(7)
F46 0.33(2) 0.128(10) 0.34(2) 0.121(13) -0.30(2) -0.097(12)
C14 0.064(8) 0.048(6) 0.065(8) 0.003(6) -0.017(6) -0.010(6)
C51 0.121(13) 0.072(9) 0.084(10) -0.053(8) 0.005(9) -0.037(9)
C38 0.056(8) 0.131(13) 0.056(8) -0.010(8) -0.021(7) 0.009(9)
C40 0.060(7) 0.096(9) 0.033(5) -0.003(6) -0.011(5) -0.002(7)
C32 0.100(10) 0.052(7) 0.089(9) -0.026(6) -0.061(8) 0.031(7)
C39 0.059(7) 0.083(9) 0.051(7) -0.015(6) -0.022(6) 0.003(6)
C1 0.114(12) 0.062(8) 0.068(8) -0.023(7) -0.022(8) 0.032(8)
C81 0.080(9) 0.079(9) 0.063(7) -0.004(6) -0.041(7) -0.006(7)
C3 0.034(5) 0.118(11) 0.058(7) -0.028(7) -0.017(5) 0.018(6)
F29 0.074(5) 0.148(9) 0.268(14) -0.144(10) -0.099(8) 0.063(6)
F13 0.195(12) 0.199(18) 0.123(9) 0.001(10) -0.109(9) 0.030(12)
C89 0.050(6) 0.064(7) 0.051(6) 0.010(5) -0.016(5) -0.011(5)
C79 0.102(11) 0.091(10) 0.037(6) -0.017(6) 0.015(7) 0.019(9)
F14 0.27(2) 0.55(4) 0.078(9) -0.139(15) 0.004(11) 0.04(2)
C74 0.091(11) 0.064(9) 0.127(13) 0.019(9) -0.067(10) -0.001(7)
C61 0.088(10) 0.075(9) 0.047(7) 0.005(6) -0.017(7) 0.028(8)
C20 0.077(10) 0.28(2) 0.025(6) -0.020(10) -0.013(6) -0.055(13)
F48 0.121(8) 0.125(8) 0.174(11) 0.097(8) -0.048(8) -0.006(7)
C76 0.056(7) 0.086(9) 0.055(7) -0.001(6) -0.013(6) -0.018(6)
C34 0.088(10) 0.079(9) 0.096(10) 0.055(8) -0.051(8) -0.047(8)
C42 0.060(8) 0.130(14) 0.046(7) -0.018(8) 0.013(7) 0.009(9)
C50 0.055(7) 0.094(10) 0.059(7) -0.010(7) -0.017(6) -0.001(7)
C53 0.109(12) 0.055(8) 0.079(9) 0.009(7) -0.001(8) 0.044(8)
F20 0.127(9) 0.154(11) 0.208(13) 0.010(9) -0.126(10) -0.035(8)
C70 0.073(9) 0.067(8) 0.058(8) 0.010(6) 0.007(7) -0.023(7)
C66 0.074(9) 0.146(15) 0.059(8) 0.010(9) -0.044(7) -0.046(10)
C23 0.162(18) 0.076(10) 0.055(8) -0.023(7) -0.036(10) -0.047(11)
F40 0.175(10) 0.097(6) 0.044(4) 0.010(4) 0.003(5) -0.045(6)
F45 0.200(13) 0.100(8) 0.097(7) -0.049(6) -0.026(8) 0.014(8)
F41 0.162(11) 0.126(9) 0.160(11) 0.038(8) -0.092(9) 0.007(8)
F42 0.210(13) 0.153(10) 0.069(6) 0.038(6) -0.018(7) -0.100(9)
F24 0.093(8) 0.37(2) 0.092(8) -0.074(11) 0.037(6) -0.104(12)
C73 0.123(15) 0.112(14) 0.101(13) 0.002(11) -0.032(12) 0.035(12)
F43 0.230(19) 0.45(4) 0.221(19) 0.06(2) -0.114(16) -0.23(2)
C72 0.118(14) 0.086(12) 0.114(14) -0.006(10) -0.022(12) -0.013(10)
C69 0.189(19) 0.061(8) 0.052(8) 0.006(7) -0.029(10) -0.043(11)
F15 0.133(19) 0.37(2) 0.200(15) -0.084(15) 0.005(13) -0.035(17)
F44 0.252(19) 0.150(13) 0.141(12) -0.009(10) -0.043(12) 0.044(13)
F37 0.242(17) 0.33(2) 0.104(9) 0.033(11) -0.093(10) -0.181(16)
F18 0.098(9) 0.41(3) 0.122(10) -0.080(14) 0.022(8) -0.109(13)
F16 0.141(12) 0.46(3) 0.174(14) 0.023(16) -0.082(11) -0.168(17)
F38 0.26(2) 0.25(2) 0.36(3) 0.106(19) -0.25(2) -0.174(18)
F39 0.107(10) 0.48(4) 0.178(15) 0.051(19) -0.018(10) 0.129(16)
C27 0.123(14) 0.22(2) 0.079(11) 0.037(12) -0.061(11) -0.113(15)
F17 0.154(17) 0.186(19) 0.72(7) 0.03(3) -0.12(3) -0.085(15)
F12 0.31(2) 0.37(3) 0.069(8) 0.002(12) -0.058(11) 0.04(2)
F11 0.205(19) 0.26(2) 0.53(5) 0.08(3) -0.15(2) -0.168(18)
C21 0.15(2) 0.24(2) 0.14(2) 0.02(2) -0.088(17) 0.00(2)
C68 0.109(13) 0.100(13) 0.136(15) -0.042(11) -0.055(12) -0.016(10)
C71 0.167(17) 0.039(8) 0.129(16) -0.048(9) -0.024(14) -0.016(9)
C28 0.068(10) 0.19(2) 0.094(13) -0.019(13) -0.029(10) -0.067(12)

loop_
_atom_type_symbol
_atom_type_description
_atom_type_scat_dispersion_real
_atom_type_scat_dispersion_imag
_atom_type_scat_source
C C 0.0033 0.0016 'International Tables Vol C Tables 4.2.6.8 and 6.1.1.4'
H H 0.0000 0.0000 'International Tables Vol C Tables 4.2.6.8 and 6.1.1.4'
Cu Cu 0.3201 1.2651 'International Tables Vol C Tables 4.2.6.8 and 6.1.1.4'
F F 0.0171 0.0103 'International Tables Vol C Tables 4.2.6.8 and 6.1.1.4'
N N 0.0061 0.0033 'International Tables Vol C Tables 4.2.6.8 and 6.1.1.4'
O O 0.0106 0.0060 'International Tables Vol C Tables 4.2.6.8 and 6.1.1.4'
Tb Tb -0.1723 4.1537 'International Tables Vol C Tables 4.2.6.8 and 6.1.1.4'

loop_
_geom_angle_atom_site_label_1
_geom_angle_atom_site_label_2
_geom_angle_atom_site_label_3
_geom_angle
_geom_angle_site_symmetry_1
_geom_angle_site_symmetry_3
_geom_angle_publ_flag
O4 Tb1 O9 71.0(2) . . ?
O4 Tb1 O5 142.0(2) . . ?
O2 Tb1 O4 115.1(2) . . ?
O2 Tb1 O9 83.7(2) . . ?
O2 Tb1 O5 70.1(2) . . ?
O6 Tb1 O4 142.4(2) . . ?
O6 Tb1 O2 86.1(2) . . ?
O6 Tb1 O9 145.3(2) . . ?
O6 Tb1 O3 86.3(2) . . ?
O6 Tb1 O5 72.9(3) . . ?
O6 Tb1 O8 71.8(3) . . ?
O3 Tb1 O4 72.9(2) . . ?
O3 Tb1 O2 71.8(2) . . ?
O3 Tb1 O9 121.2(2) . . ?
O3 Tb1 O5 137.4(2) . . ?
O3 Tb1 O8 72.6(3) . . ?
O5 Tb1 O9 72.4(2) . . ?
O7 Tb1 O4 92.8(2) . . ?
O7 Tb1 O2 141.5(2) . . ?
O7 Tb1 O9 81.0(3) . . ?
O7 Tb1 O6 86.8(3) . . ?
O7 Tb1 O3 145.2(3) . . ?
O7 Tb1 O5 71.6(2) . . ?
O7 Tb1 O8 72.9(3) . . ?
O8 Tb1 O4 72.2(2) . . ?
O8 Tb1 O2 138.9(3) . . ?
O8 Tb1 O9 133.1(3) . . ?
O8 Tb1 O5 130.6(2) . . ?
O18 Tb2 O23 71.8(2) . . ?
O18 Tb2 O16 120.4(2) . . ?
O18 Tb2 O17 72.1(2) . . ?
O18 Tb2 O22 140.5(2) . . ?
O16 Tb2 O23 86.9(2) . . ?
O16 Tb2 O17 73.0(2) . . ?
O16 Tb2 O22 70.3(2) . . ?
O17 Tb2 O23 120.6(2) . . ?
O17 Tb2 O22 140.7(2) . . ?
O22 Tb2 O23 71.1(2) . . ?
O20 Tb2 O23 79.9(2) . . ?
O20 Tb2 O18 90.0(3) . . ?
O20 Tb2 O16 141.0(2) . . ?
O20 Tb2 O17 144.4(3) . . ?
O20 Tb2 O22 70.7(2) . . ?
O20 Tb2 O19 71.8(3) . . ?
O21 Tb2 O23 144.0(2) . . ?
O21 Tb2 O18 142.2(3) . . ?
O21 Tb2 O16 82.1(3) . . ?
O21 Tb2 O17 88.7(2) . . ?
O21 Tb2 O22 73.0(3) . . ?
O21 Tb2 O20 87.4(3) . . ?
O21 Tb2 O19 70.7(3) . . ?
O19 Tb2 O23 134.1(3) . . ?
O19 Tb2 O18 72.7(2) . . ?
O19 Tb2 O16 136.8(3) . . ?
O19 Tb2 O17 73.5(3) . . ?
O19 Tb2 O22 128.1(2) . . ?
N14 Cu2 N14 180.0 . 2_565 ?
N14 Cu2 O26 88.9(3) . 2_565 ?
N14 Cu2 O26 91.1(3) . . ?
N14 Cu2 O26 91.1(3) 2_565 2_565 ?
N14 Cu2 O26 88.9(3) 2_565 . ?
N14 Cu2 O25 88.2(3) . 2_565 ?
N14 Cu2 O25 91.8(3) . . ?
N14 Cu2 O25 91.8(3) 2_565 2_565 ?
N14 Cu2 O25 88.2(3) 2_565 . ?
O26 Cu2 O26 180.0 2_565 . ?
O26 Cu2 O25 87.4(2) . . ?
O26 Cu2 O25 92.6(2) . 2_565 ?
O26 Cu2 O25 87.4(2) 2_565 2_565 ?
O26 Cu2 O25 92.6(2) 2_565 . ?
O25 Cu2 O25 180.0 2_565 . ?
N7 Cu1 O13 104.6(3) . . ?
O12 Cu1 N7 165.7(3) . . ?
O12 Cu1 O13 89.5(3) . . ?
O14 Cu1 N7 90.1(3) . . ?
O14 Cu1 O12 88.3(3) . . ?
O14 Cu1 O13 87.5(3) . . ?
O11 Cu1 N7 88.8(3) . . ?
O11 Cu1 O12 91.6(3) . . ?
O11 Cu1 O14 175.2(3) . . ?
O11 Cu1 O13 97.3(3) . . ?
C36 N7 Cu1 126.4(6) . . ?
C36 N7 C37 104.3(7) . . ?
C37 N7 Cu1 129.0(6) . . ?
C84 N14 Cu2 133.4(6) . . ?
C83 N14 Cu2 122.3(6) . . ?
C83 N14 C84 104.3(7) . . ?
C88 O26 Cu2 122.3(6) . . ?
C41 O12 Cu1 123.9(7) . . ?
N10 O23 Tb2 137.1(5) . . ?
O10 N4 C35 125.6(7) . . ?
O10 N4 C33 121.9(8) . . ?
C35 N4 C33 111.5(8) . . ?
C46 O14 Cu1 122.3(6) . . ?
N13 N12 C57 123.0(7) . . ?
C83 N12 N13 109.3(7) . . ?
C83 N12 C57 127.7(7) . . ?
O2 N2 C7 126.8(7) . . ?
O2 N2 C5 119.3(7) . . ?
C7 N2 C5 113.9(7) . . ?
C64 O18 Tb2 132.9(7) . . ?
C86 O25 Cu2 119.1(6) . . ?
C17 O4 Tb1 132.4(6) . . ?
N2 O2 Tb1 138.5(5) . . ?
N3 O9 Tb1 139.2(5) . . ?
N9 O16 Tb2 139.2(5) . . ?
O9 N3 C35 127.9(8) . . ?
O9 N3 C30 120.4(7) . . ?
C35 N3 C30 111.4(8) . . ?
O24 N11 C82 123.2(8) . . ?
O24 N11 C80 123.0(8) . . ?
C82 N11 C80 112.9(8) . . ?
C36 N5 C10 130.4(7) . . ?
C36 N5 N6 109.8(6) . . ?
N6 N5 C10 119.6(6) . . ?
C22 O6 Tb1 138.5(12) . . ?
C8 C13 H13 119.5 . . ?
C12 C13 H13 119.6 . . ?
C12 C13 C8 120.9(8) . . ?
C15 O3 Tb1 132.4(7) . . ?
N7 C36 N5 108.8(7) . . ?
N7 C36 H36 125.6 . . ?
N5 C36 H36 125.6 . . ?
C39 O11 Cu1 126.2(7) . . ?
O16 N9 C54 126.5(8) . . ?
O16 N9 C52 120.5(7) . . ?
C54 N9 C52 113.0(8) . . ?
C44 O13 Cu1 118.2(6) . . ?
C62 O17 Tb2 133.3(7) . . ?
C9 C10 N5 119.6(7) . . ?
C11 C10 N5 118.2(7) . . ?
C11 C10 C9 122.2(7) . . ?
O23 N10 C82 125.8(7) . . ?
O23 N10 C77 120.7(8) . . ?
C82 N10 C77 113.3(8) . . ?
C10 C9 H9 120.8 . . ?
C8 C9 C10 118.4(8) . . ?
C8 C9 H9 120.8 . . ?
C20 O5 Tb1 133.6(9) . . ?
O15 N8 C54 123.8(8) . . ?
O15 N8 C49 121.9(7) . . ?
C54 N8 C49 113.5(8) . . ?
C57 C58 H58 120.2 . . ?
C57 C58 C59 119.5(8) . . ?
C59 C58 H58 120.3 . . ?
C74 O22 Tb2 134.2(9) . . ?
C10 C11 H11 120.6 . . ?
C10 C11 C12 118.7(8) . . ?
C12 C11 H11 120.7 . . ?
C56 C55 C54 120.5(8) . . ?
C56 C55 C60 120.7(9) . . ?
C60 C55 C54 118.7(8) . . ?
C13 C8 C7 117.5(7) . . ?
C9 C8 C13 120.2(8) . . ?
C9 C8 C7 122.2(8) . . ?
C84 N13 N12 102.3(7) . . ?
C69 O20 Tb2 137.3(9) . . ?
C25 O7 Tb1 131.0(12) . . ?
C37 N6 N5 103.6(7) . . ?
C72 O21 Tb2 134.7(11) . . ?
N7 C37 H37 123.3 . . ?
N6 C37 N7 113.4(8) . . ?
N6 C37 H37 123.3 . . ?
C58 C57 N12 118.4(8) . . ?
C56 C57 N12 120.7(8) . . ?
C56 C57 C58 120.8(8) . . ?
C55 C56 C57 119.8(8) . . ?
C55 C56 H56 120.2 . . ?
C57 C56 H56 120.1 . . ?
C62 C63 H63 119.4 . . ?
C64 C63 H63 119.4 . . ?
C64 C63 C62 121.2(10) . . ?
N2 C7 C8 126.2(8) . . ?
N2 C7 N1 108.7(7) . . ?
N1 C7 C8 125.1(8) . . ?
C13 C12 C11 119.3(8) . . ?
C13 C12 C35 119.6(8) . . ?
C11 C12 C35 121.1(8) . . ?
N14 C84 H84 122.8 . . ?
N13 C84 N14 114.4(8) . . ?
N13 C84 H84 122.8 . . ?
C58 C59 C82 121.7(8) . . ?
C58 C59 C60 119.7(8) . . ?
C60 C59 C82 118.6(8) . . ?
O4 C17 C18 115.0(9) . . ?
O4 C17 C16 128.4(9) . . ?
C16 C17 C18 116.6(8) . . ?
O13 C44 C45 127.7(9) . . ?
O13 C44 C43 115.1(9) . . ?
C45 C44 C43 117.1(9) . . ?
N9 C54 N8 107.9(8) . . ?
N9 C54 C55 125.4(8) . . ?
N8 C54 C55 126.5(8) . . ?
O1 N1 C7 126.1(7) . . ?
O1 N1 C2 120.7(7) . . ?
C7 N1 C2 112.9(8) . . ?
N4 C35 N3 109.6(8) . . ?
N4 C35 C12 125.7(8) . . ?
N3 C35 C12 124.7(8) . . ?
N14 C83 N12 109.7(7) . . ?
N14 C83 H83 125.1 . . ?
N12 C83 H83 125.2 . . ?
N3 C30 C33 100.8(7) . . ?
C29 C30 N3 106.4(8) . . ?
C29 C30 C33 115.0(9) . . ?
C31 C30 N3 109.9(9) . . ?
C31 C30 C33 115.6(10) . . ?
C31 C30 C29 108.4(9) . . ?
O25 C86 C87 129.0(9) . . ?
O25 C86 C85 113.0(9) . . ?
C87 C86 C85 118.0(9) . . ?
C86 C87 H87 118.2 . . ?
C88 C87 C86 123.6(9) . . ?
C88 C87 H87 118.2 . . ?
N11 C82 N10 106.5(8) . . ?
N11 C82 C59 127.0(9) . . ?
N10 C82 C59 126.4(8) . . ?
O26 C88 C87 129.9(9) . . ?
O26 C88 C89 111.3(9) . . ?
C87 C88 C89 118.8(9) . . ?
N4 C33 C30 101.2(7) . . ?
N4 C33 C32 106.9(9) . . ?
N4 C33 C34 106.5(8) . . ?
C30 C33 C32 116.1(9) . . ?
C30 C33 C34 113.9(10) . . ?
C34 C33 C32 111.0(11) . . ?
N10 C77 C80 101.5(8) . . ?
N10 C77 C78 108.6(8) . . ?
N10 C77 C76 106.2(8) . . ?
C80 C77 C78 116.6(9) . . ?
C80 C77 C76 114.8(9) . . ?
C78 C77 C76 108.2(9) . . ?
C27 O8 Tb1 139.4(10) . . ?
O17 C62 C63 127.6(9) . . ?
O17 C62 C61 112.6(9) . . ?
C63 C62 C61 119.7(9) . . ?
C67 O19 Tb2 130.9(8) . . ?
C44 C45 H45 119.2 . . ?
C46 C45 C44 121.5(9) . . ?
C46 C45 H45 119.3 . . ?
C55 C60 C59 119.4(8) . . ?
C55 C60 H60 120.3 . . ?
C59 C60 H60 120.3 . . ?
O18 C64 C63 128.9(10) . . ?
O18 C64 C65 112.2(10) . . ?
C63 C64 C65 118.9(10) . . ?
N1 C2 C5 100.8(7) . . ?
N1 C2 C3 105.2(9) . . ?
C1 C2 N1 109.3(9) . . ?
C1 C2 C5 116.7(11) . . ?
C1 C2 C3 110.8(11) . . ?
C3 C2 C5 112.9(10) . . ?
O3 C15 C16 128.7(10) . . ?
O3 C15 C14 113.9(10) . . ?
C16 C15 C14 117.3(10) . . ?
F6 C18 C17 110.1(9) . . ?
F4 C18 C17 112.5(9) . . ?
F4 C18 F6 103.8(10) . . ?
F5 C18 C17 111.7(9) . . ?
F5 C18 F6 109.9(11) . . ?
F5 C18 F4 108.6(10) . . ?
N8 C49 C52 101.1(7) . . ?
N8 C49 C48 108.4(8) . . ?
N8 C49 C50 105.9(10) . . ?
C48 C49 C52 115.7(11) . . ?
C48 C49 C50 108.8(9) . . ?
C50 C49 C52 116.0(9) . . ?
F26 C43 C44 111.3(10) . . ?
F27 C43 C44 115.0(10) . . ?
F27 C43 F26 103.5(10) . . ?
F25 C43 C44 113.4(10) . . ?
F25 C43 F26 103.7(10) . . ?
F25 C43 F27 108.9(11) . . ?
N11 C80 C77 100.8(7) . . ?
N11 C80 C81 104.6(9) . . ?
N11 C80 C79 108.6(9) . . ?
C81 C80 C77 113.9(10) . . ?
C81 C80 C79 113.1(10) . . ?
C79 C80 C77 114.4(10) . . ?
C17 C16 C15 120.8(9) . . ?
C17 C16 H16 119.5 . . ?
C15 C16 H16 119.6 . . ?
O14 C46 C45 131.5(10) . . ?
O14 C46 C47 111.6(9) . . ?
C45 C46 C47 116.9(10) . . ?
N9 C52 C49 101.9(8) . . ?
N9 C52 C51 104.0(9) . . ?
N9 C52 C53 108.8(9) . . ?
C51 C52 C49 114.7(10) . . ?
C53 C52 C49 114.7(11) . . ?
C53 C52 C51 111.5(12) . . ?
O12 C41 C40 129.8(10) . . ?
O12 C41 C42 110.5(11) . . ?
C40 C41 C42 119.7(11) . . ?
C30 C29 H29A 109.5 . . ?
C30 C29 H29B 109.4 . . ?
C30 C29 H29C 109.5 . . ?
H29A C29 H29B 109.5 . . ?
H29A C29 H29C 109.5 . . ?
H29B C29 H29C 109.5 . . ?
N2 C5 C2 101.5(7) . . ?
N2 C5 C6 108.6(9) . . ?
N2 C5 C4 104.2(8) . . ?
C6 C5 C2 117.1(9) . . ?
C6 C5 C4 110.0(11) . . ?
C4 C5 C2 114.1(11) . . ?
F36 C65 F34 107.7(12) . . ?
F36 C65 C64 111.1(9) . . ?
F34 C65 C64 112.6(10) . . ?
F35 C65 F36 108.2(11) . . ?
F35 C65 F34 107.1(10) . . ?
F35 C65 C64 110.0(12) . . ?
F30 C47 F28 105.9(13) . . ?
F30 C47 C46 111.9(10) . . ?
F30 C47 F29 109.3(13) . . ?
F28 C47 C46 108.3(12) . . ?
F29 C47 F28 109.3(13) . . ?
F29 C47 C46 111.9(11) . . ?
C77 C78 H78A 109.6 . . ?
C77 C78 H78B 109.4 . . ?
C77 C78 H78C 109.4 . . ?
H78A C78 H78B 109.5 . . ?
H78A C78 H78C 109.5 . . ?
H78B C78 H78C 109.5 . . ?
C49 C48 H48A 109.3 . . ?
C49 C48 H48B 109.6 . . ?
C49 C48 H48C 109.6 . . ?
H48A C48 H48B 109.5 . . ?
H48A C48 H48C 109.5 . . ?
H48B C48 H48C 109.5 . . ?
F51 C85 C86 114.1(9) . . ?
F51 C85 F49 104.1(11) . . ?
F49 C85 C86 108.5(9) . . ?
F50 C85 C86 111.8(10) . . ?
F50 C85 F51 113.1(11) . . ?
F50 C85 F49 104.3(11) . . ?
C30 C31 H31A 109.4 . . ?
C30 C31 H31B 109.5 . . ?
C30 C31 H31C 109.5 . . ?
H31A C31 H31B 109.5 . . ?
H31A C31 H31C 109.5 . . ?
H31B C31 H31C 109.5 . . ?
F47 C75 F46 102(2) . . ?
F47 C75 C74 112.4(18) . . ?
F47 C75 F48 108.8(17) . . ?
F46 C75 C74 110.4(15) . . ?
F46 C75 F48 105.5(16) . . ?
F48 C75 C74 116.9(13) . . ?
O19 C67 C66 114.6(13) . . ?
O19 C67 C68 126.0(14) . . ?
C66 C67 C68 116.5(13) . . ?
F8 C19 C20 114.0(13) . . ?
F7 C19 F8 111.2(12) . . ?
F7 C19 F9 102.5(16) . . ?
F7 C19 C20 115.6(13) . . ?
F9 C19 F8 106.0(13) . . ?
F9 C19 C20 106.2(17) . . ?
C5 C6 H6A 109.3 . . ?
C5 C6 H6B 109.6 . . ?
C5 C6 H6C 109.5 . . ?
H6A C6 H6B 109.5 . . ?
H6A C6 H6C 109.5 . . ?
H6B C6 H6C 109.5 . . ?
C5 C4 H4A 109.6 . . ?
C5 C4 H4B 109.4 . . ?
C5 C4 H4C 109.4 . . ?
H4A C4 H4B 109.5 . . ?
H4A C4 H4C 109.5 . . ?
H4B C4 H4C 109.5 . . ?
F2 C14 C15 108.7(10) . . ?
F3 C14 F2 106.5(10) . . ?
F3 C14 C15 114.8(10) . . ?
F1 C14 F2 107.9(12) . . ?
F1 C14 F3 107.9(11) . . ?
F1 C14 C15 110.8(10) . . ?
C52 C51 H51A 109.5 . . ?
C52 C51 H51B 109.4 . . ?
C52 C51 H51C 109.5 . . ?
H51A C51 H51B 109.5 . . ?
H51A C51 H51C 109.5 . . ?
H51B C51 H51C 109.5 . . ?
F21 C38 F19 103.7(13) . . ?
F21 C38 C39 114.4(12) . . ?
F19 C38 C39 110.0(12) . . ?
F20 C38 F21 110.5(14) . . ?
F20 C38 F19 105.0(13) . . ?
F20 C38 C39 112.5(13) . . ?
C41 C40 H40 119.9 . . ?
C41 C40 C39 120.3(10) . . ?
C39 C40 H40 119.9 . . ?
C33 C32 H32A 109.5 . . ?
C33 C32 H32B 109.3 . . ?
C33 C32 H32C 109.6 . . ?
H32A C32 H32B 109.5 . . ?
H32A C32 H32C 109.5 . . ?
H32B C32 H32C 109.5 . . ?
O11 C39 C38 115.2(11) . . ?
O11 C39 C40 127.4(11) . . ?
C40 C39 C38 117.0(10) . . ?
C2 C1 H1A 109.4 . . ?
C2 C1 H1B 109.7 . . ?
C2 C1 H1C 109.4 . . ?
H1A C1 H1B 109.5 . . ?
H1A C1 H1C 109.5 . . ?
H1B C1 H1C 109.5 . . ?
C80 C81 H81A 109.5 . . ?
C80 C81 H81B 109.5 . . ?
C80 C81 H81C 109.4 . . ?
H81A C81 H81B 109.5 . . ?
H81A C81 H81C 109.5 . . ?
H81B C81 H81C 109.5 . . ?
C2 C3 H3A 109.5 . . ?
C2 C3 H3B 109.5 . . ?
C2 C3 H3C 109.4 . . ?
H3A C3 H3B 109.5 . . ?
H3A C3 H3C 109.5 . . ?
H3B C3 H3C 109.5 . . ?
F52 C89 C88 115.8(10) . . ?
F52 C89 F53 104.3(9) . . ?
F54 C89 F52 105.8(9) . . ?
F54 C89 C88 114.1(9) . . ?
F54 C89 F53 106.8(10) . . ?
F53 C89 C88 109.3(9) . . ?
C80 C79 H79A 109.2 . . ?
C80 C79 H79B 109.6 . . ?
C80 C79 H79C 109.7 . . ?
H79A C79 H79B 109.5 . . ?
H79A C79 H79C 109.5 . . ?
H79B C79 H79C 109.5 . . ?
C24 F14 F15 41.2(10) . . ?
O22 C74 C75 126.1(15) . . ?
O22 C74 C73 125.1(14) . . ?
C75 C74 C73 104.5(14) . . ?
F32 C61 C62 109.7(11) . . ?
F32 C61 F31 109.0(12) . . ?
F32 C61 F33 108.9(15) . . ?
F31 C61 C62 110.6(12) . . ?
F33 C61 C62 111.1(11) . . ?
F33 C61 F31 107.5(13) . . ?
O5 C20 C19 123.9(13) . . ?
O5 C20 C21 111.6(18) . . ?
C19 C20 C21 100.7(15) . . ?
C77 C76 H76A 109.4 . . ?
C77 C76 H76B 109.5 . . ?
C77 C76 H76C 109.6 . . ?
H76A C76 H76B 109.5 . . ?
H76A C76 H76C 109.5 . . ?
H76B C76 H76C 109.5 . . ?
C33 C34 H34A 109.3 . . ?
C33 C34 H34B 109.5 . . ?
C33 C34 H34C 109.6 . . ?
H34A C34 H34B 109.5 . . ?
H34A C34 H34C 109.5 . . ?
H34B C34 H34C 109.5 . . ?
F22 C42 C41 111.2(12) . . ?
F23 C42 F22 106.9(15) . . ?
F23 C42 C41 111.6(14) . . ?
F23 C42 F24 108.1(17) . . ?
F24 C42 F22 107.2(15) . . ?
F24 C42 C41 111.5(13) . . ?
C49 C50 H50A 109.6 . . ?
C49 C50 H50B 109.4 . . ?
C49 C50 H50C 109.4 . . ?
H50A C50 H50B 109.5 . . ?
H50A C50 H50C 109.5 . . ?
H50B C50 H50C 109.5 . . ?
C52 C53 H53A 109.5 . . ?
C52 C53 H53B 109.4 . . ?
C52 C53 H53C 109.5 . . ?
H53A C53 H53B 109.5 . . ?
H53A C53 H53C 109.5 . . ?
H53B C53 H53C 109.5 . . ?
F40 C70 F41 105.3(13) . . ?
F40 C70 C69 113.2(12) . . ?
F42 C70 F40 106.8(11) . . ?
F42 C70 F41 95.7(13) . . ?
F42 C70 C69 128.4(16) . . ?
C69 C70 F41 103.5(13) . . ?
F37 C66 C67 118.6(15) . . ?
F37 C66 F38 110.5(16) . . ?
F37 C66 F39 109(2) . . ?
F38 C66 C67 108.9(15) . . ?
F39 C66 C67 110.5(17) . . ?
F39 C66 F38 96.9(19) . . ?
F10 C23 C22 103.1(16) . . ?
F12 C23 F10 112.8(19) . . ?
F12 C23 C22 101.2(19) . . ?
F11 C23 F10 106.9(19) . . ?
F11 C23 F12 104(2) . . ?
F11 C23 C22 129(2) . . ?
C74 C73 H73 120.4 . . ?
C72 C73 C74 119.2(15) . . ?
C72 C73 H73 120.4 . . ?
O21 C72 C73 125.6(18) . . ?
O21 C72 C71 113.5(18) . . ?
C73 C72 C71 120.9(17) . . ?
O20 C69 C70 126.3(16) . . ?
O20 C69 C68 118.5(14) . . ?
C70 C69 C68 112.4(15) . . ?
C24 F15 F14 41.2(10) . . ?
O8 C27 C28 125.4(16) . . ?
O8 C27 C26 115.0(17) . . ?
C28 C27 C26 102.8(17) . . ?
C20 C21 H21 119.7 . . ?
C22 C21 C20 120(2) . . ?
C22 C21 H21 120.6 . . ?
C67 C68 H68 120.6 . . ?
C69 C68 C67 121.2(14) . . ?
C69 C68 H68 118.2 . . ?
F45 C71 C72 108.0(16) . . ?
F43 C71 F45 113(2) . . ?
F43 C71 C72 114.9(18) . . ?
F44 C71 F45 106.0(16) . . ?
F44 C71 F43 110(2) . . ?
F44 C71 C72 105(2) . . ?
F18 C28 F16 117.4(18) . . ?
F18 C28 C27 117.2(16) . . ?
F18 C28 F17 92(2) . . ?
F16 C28 C27 121.9(18) . . ?
F16 C28 F17 95(2) . . ?
F17 C28 C27 102(2) . . ?
O7 C25 C26 125(2) . . ?
O7 C25 C24 109.7(17) . . ?
C26 C25 C24 124.3(19) . . ?
O6 C22 C23 124.7(19) . . ?
O6 C22 C21 125(2) . . ?
C23 C22 C21 111(2) . . ?
C27 C26 H26 119.9 . . ?
C25 C26 C27 119.7(17) . . ?
C25 C26 H26 120.4 . . ?
F13 C24 C25 114.3(13) . . ?
F14 C24 F13 113.6(17) . . ?
F14 C24 F15 97.6(16) . . ?
F14 C24 C25 127.1(18) . . ?
F15 C24 F13 97.9(14) . . ?
F15 C24 C25 96.9(16) . . ?

loop_
_geom_bond_atom_site_label_1
_geom_bond_atom_site_label_2
_geom_bond_distance
_geom_bond_site_symmetry_2
_geom_bond_publ_flag
Tb1 O4 2.383(6) . ?
Tb1 O2 2.378(6) . ?
Tb1 O9 2.415(7) . ?
Tb1 O6 2.339(7) . ?
Tb1 O3 2.352(6) . ?
Tb1 O5 2.403(7) . ?
Tb1 O7 2.336(7) . ?
Tb1 O8 2.359(7) . ?
Tb2 O23 2.393(6) . ?
Tb2 O18 2.359(7) . ?
Tb2 O16 2.362(7) . ?
Tb2 O17 2.371(6) . ?
Tb2 O22 2.390(7) . ?
Tb2 O20 2.340(7) . ?
Tb2 O21 2.327(7) . ?
Tb2 O19 2.355(7) . ?
Cu2 N14 1.974(7) 2_565 ?
Cu2 N14 1.974(7) . ?
Cu2 O26 2.072(7) 2_565 ?
Cu2 O26 2.072(7) . ?
Cu2 O25 2.198(7) 2_565 ?
Cu2 O25 2.198(7) . ?
Cu1 N7 1.971(7) . ?
Cu1 O12 1.954(6) . ?
Cu1 O14 1.940(6) . ?
Cu1 O11 1.938(7) . ?
Cu1 O13 2.208(7) . ?
F47 C75 1.260(18) . ?
N7 C36 1.336(10) . ?
N7 C37 1.375(11) . ?
N14 C84 1.367(12) . ?
N14 C83 1.313(11) . ?
O26 C88 1.246(11) . ?
O12 C41 1.256(12) . ?
O23 N10 1.318(10) . ?
N4 O10 1.286(10) . ?
N4 C35 1.337(12) . ?
N4 C33 1.518(12) . ?
O14 C46 1.263(12) . ?
N12 N13 1.386(10) . ?
N12 C57 1.398(11) . ?
N12 C83 1.356(11) . ?
N2 O2 1.310(9) . ?
N2 C7 1.337(11) . ?
N2 C5 1.502(12) . ?
O1 N1 1.286(10) . ?
O18 C64 1.252(11) . ?
O25 C86 1.245(12) . ?
O4 C17 1.255(11) . ?
O9 N3 1.301(10) . ?
O16 N9 1.300(9) . ?
N3 C35 1.337(11) . ?
N3 C30 1.522(12) . ?
N11 O24 1.280(11) . ?
N11 C82 1.357(12) . ?
N11 C80 1.503(12) . ?
N5 C36 1.340(10) . ?
N5 C10 1.424(10) . ?
N5 N6 1.380(10) . ?
O6 C22 1.14(2) . ?
F52 C89 1.343(13) . ?
C13 H13 0.9300 . ?
C13 C8 1.397(12) . ?
C13 C12 1.382(12) . ?
O3 C15 1.252(12) . ?
C36 H36 0.9300 . ?
O11 C39 1.238(13) . ?
N9 C54 1.341(12) . ?
N9 C52 1.514(13) . ?
O13 C44 1.242(12) . ?
O17 C62 1.258(12) . ?
C10 C9 1.392(12) . ?
C10 C11 1.387(12) . ?
N10 C82 1.371(12) . ?
N10 C77 1.480(12) . ?
C9 H9 0.9300 . ?
C9 C8 1.380(11) . ?
F54 C89 1.324(12) . ?
O5 C20 1.208(14) . ?
N8 O15 1.269(10) . ?
N8 C54 1.371(11) . ?
N8 C49 1.494(12) . ?
C58 H58 0.9300 . ?
C58 C57 1.392(12) . ?
C58 C59 1.394(12) . ?
O22 C74 1.156(15) . ?
C11 H11 0.9300 . ?
C11 C12 1.405(11) . ?
C55 C56 1.377(12) . ?
C55 C54 1.449(13) . ?
C55 C60 1.394(12) . ?
C8 C7 1.472(12) . ?
N13 C84 1.321(12) . ?
O20 C69 1.198(16) . ?
O7 C25 1.31(2) . ?
N6 C37 1.303(11) . ?
O21 C72 1.247(19) . ?
C37 H37 0.9300 . ?
C57 C56 1.386(13) . ?
C56 H56 0.9300 . ?
C63 H63 0.9300 . ?
C63 C62 1.384(15) . ?
C63 C64 1.370(15) . ?
C7 N1 1.348(11) . ?
F36 C65 1.337(14) . ?
C12 C35 1.466(12) . ?
C84 H84 0.9300 . ?
C59 C82 1.435(12) . ?
C59 C60 1.407(13) . ?
C17 C18 1.552(14) . ?
C17 C16 1.385(14) . ?
F34 C65 1.345(14) . ?
C44 C45 1.420(14) . ?
C44 C43 1.525(16) . ?
N1 C2 1.520(11) . ?
C83 H83 0.9300 . ?
C30 C33 1.529(15) . ?
C30 C29 1.514(14) . ?
C30 C31 1.495(14) . ?
C86 C87 1.405(14) . ?
C86 C85 1.542(15) . ?
F26 C43 1.346(14) . ?
C87 H87 0.9300 . ?
C87 C88 1.395(14) . ?
F6 C18 1.312(13) . ?
F51 C85 1.305(13) . ?
F2 C14 1.332(15) . ?
C88 C89 1.504(14) . ?
C33 C32 1.541(16) . ?
C33 C34 1.537(16) . ?
F3 C14 1.320(14) . ?
C77 C80 1.544(16) . ?
C77 C78 1.552(16) . ?
C77 C76 1.567(15) . ?
O8 C27 1.171(16) . ?
C62 C61 1.557(15) . ?
O19 C67 1.237(16) . ?
C45 H45 0.9300 . ?
C45 C46 1.358(15) . ?
F22 C42 1.318(17) . ?
F30 C47 1.261(15) . ?
F21 C38 1.339(15) . ?
C60 H60 0.9300 . ?
F4 C18 1.296(12) . ?
F32 C61 1.289(18) . ?
C64 C65 1.544(16) . ?
C2 C5 1.568(15) . ?
C2 C1 1.449(17) . ?
C2 C3 1.529(16) . ?
F19 C38 1.351(17) . ?
C15 C16 1.397(15) . ?
C15 C14 1.546(16) . ?
C18 F5 1.265(13) . ?
F31 C61 1.329(17) . ?
C49 C52 1.558(15) . ?
C49 C48 1.538(15) . ?
C49 C50 1.556(16) . ?
F27 C43 1.329(14) . ?
F25 C43 1.315(14) . ?
C80 C81 1.529(16) . ?
C80 C79 1.541(15) . ?
F8 C19 1.330(14) . ?
F49 C85 1.318(14) . ?
F10 C23 1.32(2) . ?
F28 C47 1.342(19) . ?
C16 H16 0.9300 . ?
F23 C42 1.23(2) . ?
F7 C19 1.272(16) . ?
F50 C85 1.268(14) . ?
C46 C47 1.583(15) . ?
C52 C51 1.552(19) . ?
C52 C53 1.531(16) . ?
C41 C40 1.361(16) . ?
C41 C42 1.572(15) . ?
C29 H29A 0.9600 . ?
C29 H29B 0.9600 . ?
C29 H29C 0.9600 . ?
F53 C89 1.361(13) . ?
C5 C6 1.507(15) . ?
C5 C4 1.523(17) . ?
C65 F35 1.312(17) . ?
C47 F29 1.289(15) . ?
C78 H78A 0.9600 . ?
C78 H78B 0.9600 . ?
C78 H78C 0.9600 . ?
C48 H48A 0.9600 . ?
C48 H48B 0.9600 . ?
C48 H48C 0.9600 . ?
F33 C61 1.307(14) . ?
C31 H31A 0.9600 . ?
C31 H31B 0.9600 . ?
C31 H31C 0.9600 . ?
F9 C19 1.279(17) . ?
C75 F46 1.28(2) . ?
C75 C74 1.473(19) . ?
C75 F48 1.314(16) . ?
C67 C66 1.511(18) . ?
C67 C68 1.481(10) . ?
C19 C20 1.44(2) . ?
C6 H6A 0.9600 . ?
C6 H6B 0.9600 . ?
C6 H6C 0.9600 . ?
F1 C14 1.294(15) . ?
C4 H4A 0.9601 . ?
C4 H4B 0.9601 . ?
C4 H4C 0.9601 . ?
C51 H51A 0.9600 . ?
C51 H51B 0.9600 . ?
C51 H51C 0.9600 . ?
C38 C39 1.508(17) . ?
C38 F20 1.291(19) . ?
C40 H40 0.9300 . ?
C40 C39 1.418(16) . ?
C32 H32A 0.9600 . ?
C32 H32B 0.9600 . ?
C32 H32C 0.9600 . ?
C1 H1A 0.9600 . ?
C1 H1B 0.9600 . ?
C1 H1C 0.9600 . ?
C81 H81A 0.9600 . ?
C81 H81B 0.9600 . ?
C81 H81C 0.9600 . ?
C3 H3A 0.9600 . ?
C3 H3B 0.9600 . ?
C3 H3C 0.9600 . ?
F13 C24 1.294(19) . ?
C79 H79A 0.9601 . ?
C79 H79B 0.9601 . ?
C79 H79C 0.9601 . ?
F14 F15 1.83(2) . ?
F14 C24 1.217(16) . ?
C74 C73 1.50(3) . ?
C20 C21 1.74(4) . ?
C76 H76A 0.9600 . ?
C76 H76B 0.9600 . ?
C76 H76C 0.9600 . ?
C34 H34A 0.9601 . ?
C34 H34B 0.9601 . ?
C34 H34C 0.9601 . ?
C42 F24 1.28(2) . ?
C50 H50A 0.9600 . ?
C50 H50B 0.9600 . ?
C50 H50C 0.9600 . ?
C53 H53A 0.9600 . ?
C53 H53B 0.9600 . ?
C53 H53C 0.9600 . ?
C70 F40 1.359(16) . ?
C70 F41 1.454(18) . ?
C70 F42 1.238(15) . ?
C70 C69 1.377(18) . ?
C66 F37 1.207(17) . ?
C66 F38 1.31(2) . ?
C66 F39 1.21(2) . ?
C23 F12 1.204(19) . ?
C23 F11 1.20(2) . ?
C23 C22 1.45(2) . ?
F45 C71 1.34(2) . ?
C73 H73 0.9300 . ?
C73 C72 1.50(3) . ?
F43 C71 1.29(3) . ?
C72 C71 1.52(2) . ?
C69 C68 1.52(2) . ?
F15 C24 1.22(2) . ?
F44 C71 1.26(2) . ?
F18 C28 1.18(2) . ?
F16 C28 1.220(19) . ?
C27 C28 1.42(2) . ?
C27 C26 1.55(3) . ?
F17 C28 1.35(3) . ?
C21 H21 0.9300 . ?
C21 C22 1.53(3) . ?
C68 H68 0.9300 . ?
C25 C26 1.53(3) . ?
C25 C24 1.53(3) . ?
C26 H26 0.9300 . ?

loop_
_geom_torsion_atom_site_label_1
_geom_torsion_atom_site_label_2
_geom_torsion_atom_site_label_3
_geom_torsion_atom_site_label_4
_geom_torsion
_geom_torsion_site_symmetry_1
_geom_torsion_site_symmetry_2
_geom_torsion_site_symmetry_3
_geom_torsion_site_symmetry_4
_geom_torsion_publ_flag
Tb1 O4 C17 C18 168.2(6) . . . . ?
Tb1 O4 C17 C16 -12.1(15) . . . . ?
Tb1 O9 N3 C35 -62.2(12) . . . . ?
Tb1 O9 N3 C30 110.8(8) . . . . ?
Tb1 O6 C22 C23 162.7(14) . . . . ?
Tb1 O6 C22 C21 -23(3) . . . . ?
Tb1 O3 C15 C16 18.1(17) . . . . ?
Tb1 O3 C15 C14 -161.3(7) . . . . ?
Tb1 O5 C20 C19 173.6(12) . . . . ?
Tb1 O5 C20 C21 53(2) . . . . ?
Tb1 O7 C25 C26 -28(3) . . . . ?
Tb1 O7 C25 C24 161.6(8) . . . . ?
Tb1 O8 C27 C28 -179.9(16) . . . . ?
Tb1 O8 C27 C26 51(3) . . . . ?
Tb2 O23 N10 C82 -59.7(12) . . . . ?
Tb2 O23 N10 C77 115.8(8) . . . . ?
Tb2 O18 C64 C63 -17.0(17) . . . . ?
Tb2 O18 C64 C65 165.0(8) . . . . ?
Tb2 O16 N9 C54 65.7(13) . . . . ?
Tb2 O16 N9 C52 -114.1(10) . . . . ?
Tb2 O17 C62 C63 14.7(17) . . . . ?
Tb2 O17 C62 C61 -166.7(8) . . . . ?
Tb2 O22 C74 C75 -173.5(11) . . . . ?
Tb2 O22 C74 C73 33(3) . . . . ?
Tb2 O20 C69 C70 162.6(11) . . . . ?
Tb2 O20 C69 C68 -38(3) . . . . ?
Tb2 O21 C72 C73 -18(3) . . . . ?
Tb2 O21 C72 C71 162.7(11) . . . . ?
Tb2 O19 C67 C66 -169.5(10) . . . . ?
Tb2 O19 C67 C68 31(2) . . . . ?
Cu2 N14 C84 N13 -178.2(7) . . . . ?
Cu2 N14 C83 N12 178.4(6) . . . . ?
Cu2 O26 C88 C87 18.1(14) . . . . ?
Cu2 O26 C88 C89 -159.7(6) . . . . ?
Cu2 O25 C86 C87 -21.2(14) . . . . ?
Cu2 O25 C86 C85 157.2(7) . . . . ?
Cu1 N7 C36 N5 -174.0(6) . . . . ?
Cu1 N7 C37 N6 172.5(6) . . . . ?
Cu1 O12 C41 C40 5.9(18) . . . . ?
Cu1 O12 C41 C42 -173.8(9) . . . . ?
Cu1 O14 C46 C45 -23.1(17) . . . . ?
Cu1 O14 C46 C47 157.0(8) . . . . ?
Cu1 O11 C39 C38 171.8(10) . . . . ?
Cu1 O11 C39 C40 -1(2) . . . . ?
Cu1 O13 C44 C45 20.5(14) . . . . ?
Cu1 O13 C44 C43 -159.2(7) . . . . ?
F47 C75 C74 O22 -87(3) . . . . ?
F47 C75 C74 C73 71(2) . . . . ?
O26 C88 C89 F52 -176.7(9) . . . . ?
O26 C88 C89 F54 -53.6(13) . . . . ?
O26 C88 C89 F53 65.9(11) . . . . ?
O12 C41 C40 C39 3(2) . . . . ?
O12 C41 C42 F22 177.7(13) . . . . ?
O12 C41 C42 F23 58.4(19) . . . . ?
O12 C41 C42 F24 -62.6(19) . . . . ?
O23 N10 C82 N11 -177.5(8) . . . . ?
O23 N10 C82 C59 1.3(15) . . . . ?
O23 N10 C77 C80 165.8(8) . . . . ?
O23 N10 C77 C78 42.3(12) . . . . ?
O23 N10 C77 C76 -73.9(11) . . . . ?
O14 C46 C47 F30 57.0(17) . . . . ?
O14 C46 C47 F28 -59.3(14) . . . . ?
O14 C46 C47 F29 -179.9(13) . . . . ?
N12 N13 C84 N14 0.3(12) . . . . ?
N12 C57 C56 C55 176.7(8) . . . . ?
N2 C7 N1 O1 179.3(9) . . . . ?
N2 C7 N1 C2 -7.3(11) . . . . ?
O1 N1 C2 C5 -172.5(9) . . . . ?
O1 N1 C2 C1 -49.1(14) . . . . ?
O1 N1 C2 C3 69.9(12) . . . . ?
O18 C64 C65 F36 59.4(15) . . . . ?
O18 C64 C65 F34 -179.7(11) . . . . ?
O18 C64 C65 F35 -60.4(12) . . . . ?
O25 C86 C87 C88 0.2(17) . . . . ?
O25 C86 C85 F51 178.5(11) . . . . ?
O25 C86 C85 F49 -65.9(12) . . . . ?
O25 C86 C85 F50 48.6(13) . . . . ?
O4 C17 C18 F6 33.0(13) . . . . ?
O4 C17 C18 F4 148.2(10) . . . . ?
O4 C17 C18 F5 -89.4(12) . . . . ?
O4 C17 C16 C15 -3.9(17) . . . . ?
O2 N2 C7 C8 -0.6(15) . . . . ?
O2 N2 C7 N1 179.1(8) . . . . ?
O2 N2 C5 C2 -170.7(8) . . . . ?
O2 N2 C5 C6 -46.7(12) . . . . ?
O2 N2 C5 C4 70.6(12) . . . . ?
O9 N3 C35 N4 -177.5(8) . . . . ?
O9 N3 C35 C12 2.4(14) . . . . ?
O9 N3 C30 C33 165.5(8) . . . . ?
O9 N3 C30 C29 -74.2(10) . . . . ?
O9 N3 C30 C31 43.0(12) . . . . ?
O16 N9 C54 N8 175.6(8) . . . . ?
O16 N9 C54 C55 -9.6(15) . . . . ?
O16 N9 C52 C49 -167.1(8) . . . . ?
O16 N9 C52 C51 73.4(12) . . . . ?
O16 N9 C52 C53 -45.6(14) . . . . ?
N3 C30 C33 N4 21.8(9) . . . . ?
N3 C30 C33 C32 137.2(9) . . . . ?
N3 C30 C33 C34 -92.0(9) . . . . ?
N5 C10 C9 C8 177.3(7) . . . . ?
N5 C10 C11 C12 -176.7(7) . . . . ?
N5 N6 C37 N7 2.1(10) . . . . ?
C13 C8 C7 N2 25.3(14) . . . . ?
C13 C8 C7 N1 -154.3(9) . . . . ?
C13 C12 C35 N4 154.1(9) . . . . ?
C13 C12 C35 N3 -25.8(13) . . . . ?
O3 C15 C16 C17 1.0(18) . . . . ?
O3 C15 C14 F2 -60.4(13) . . . . ?
O3 C15 C14 F3 -179.4(10) . . . . ?
O3 C15 C14 F1 58.0(14) . . . . ?
C36 N7 C37 N6 -1.6(10) . . . . ?
C36 N5 C10 C9 137.6(9) . . . . ?
C36 N5 C10 C11 -42.0(13) . . . . ?
C36 N5 N6 C37 -1.8(9) . . . . ?
O13 C44 C45 C46 1.8(18) . . . . ?
O13 C44 C43 F26 71.6(12) . . . . ?
O13 C44 C43 F27 -171.1(11) . . . . ?
O13 C44 C43 F25 -44.8(15) . . . . ?
O17 C62 C61 F32 67.9(15) . . . . ?
O17 C62 C61 F31 -52.4(15) . . . . ?
O17 C62 C61 F33 -171.6(13) . . . . ?
C10 N5 C36 N7 175.8(8) . . . . ?
C10 N5 N6 C37 -177.3(8) . . . . ?
C10 C9 C8 C13 -1.3(12) . . . . ?
C10 C9 C8 C7 177.4(8) . . . . ?
C10 C11 C12 C13 0.0(12) . . . . ?
C10 C11 C12 C35 -176.8(8) . . . . ?
O24 N11 C82 N10 178.2(8) . . . . ?
O24 N11 C82 C59 -0.7(15) . . . . ?
O24 N11 C80 C77 171.2(9) . . . . ?
O24 N11 C80 C81 -70.4(12) . . . . ?
O24 N11 C80 C79 50.7(14) . . . . ?
N10 C77 C80 N11 20.7(9) . . . . ?
N10 C77 C80 C81 -90.8(10) . . . . ?
N10 C77 C80 C79 136.9(9) . . . . ?
C9 C10 C11 C12 3.8(13) . . . . ?
C9 C8 C7 N2 -153.4(9) . . . . ?
C9 C8 C7 N1 26.9(14) . . . . ?
O5 C20 C21 C22 -25(3) . . . . ?
N8 C49 C52 N9 -15.0(10) . . . . ?
N8 C49 C52 C51 96.6(11) . . . . ?
N8 C49 C52 C53 -132.4(11) . . . . ?
C58 C57 C56 C55 -0.6(14) . . . . ?
C58 C59 C82 N11 -30.8(14) . . . . ?
C58 C59 C82 N10 150.6(9) . . . . ?
C58 C59 C60 C55 -4.0(13) . . . . ?
O22 C74 C73 C72 -13(3) . . . . ?
C11 C10 C9 C8 -3.1(12) . . . . ?
C11 C12 C35 N4 -29.1(13) . . . . ?
C11 C12 C35 N3 151.1(9) . . . . ?
C8 C13 C12 C11 -4.4(13) . . . . ?
C8 C13 C12 C35 172.5(8) . . . . ?
C8 C7 N1 O1 -1.0(15) . . . . ?
C8 C7 N1 C2 172.3(9) . . . . ?
N13 N12 C57 C58 -28.7(13) . . . . ?
N13 N12 C57 C56 153.9(9) . . . . ?
N13 N12 C83 N14 0.1(11) . . . . ?
O10 N4 C35 N3 175.5(8) . . . . ?
O10 N4 C35 C12 -4.3(14) . . . . ?
O10 N4 C33 C30 171.7(8) . . . . ?
O10 N4 C33 C32 49.7(12) . . . . ?
O10 N4 C33 C34 -69.0(12) . . . . ?
O20 C69 C68 C67 10(3) . . . . ?
O7 C25 C26 C27 21(3) . . . . ?
O7 C25 C24 F13 50(2) . . . . ?
O7 C25 C24 F14 -103(2) . . . . ?
O7 C25 C24 F15 151.6(17) . . . . ?
N6 N5 C36 N7 0.9(10) . . . . ?
N6 N5 C10 C9 -48.0(11) . . . . ?
N6 N5 C10 C11 132.4(8) . . . . ?
O21 C72 C71 F45 71(2) . . . . ?
O21 C72 C71 F43 -56(3) . . . . ?
O21 C72 C71 F44 -176.2(17) . . . . ?
C37 N7 C36 N5 0.4(10) . . . . ?
C57 N12 N13 C84 178.8(9) . . . . ?
C57 N12 C83 N14 -178.9(8) . . . . ?
C57 C58 C59 C82 -176.7(8) . . . . ?
C57 C58 C59 C60 1.0(13) . . . . ?
O15 N8 C54 N9 -177.1(9) . . . . ?
O15 N8 C54 C55 8.2(16) . . . . ?
O15 N8 C49 C52 -175.2(10) . . . . ?
O15 N8 C49 C48 -53.1(14) . . . . ?
O15 N8 C49 C50 63.4(12) . . . . ?
C56 C55 C54 N9 -144.6(10) . . . . ?
C56 C55 C54 N8 29.3(15) . . . . ?
C56 C55 C60 C59 4.7(14) . . . . ?
C63 C62 C61 F32 -113.4(13) . . . . ?
C63 C62 C61 F31 126.3(12) . . . . ?
C63 C62 C61 F33 7(2) . . . . ?
C63 C64 C65 F36 -118.8(12) . . . . ?
C63 C64 C65 F34 2.1(17) . . . . ?
C63 C64 C65 F35 121.4(12) . . . . ?
C7 N2 O2 Tb1 62.6(13) . . . . ?
C7 N2 C5 C2 11.3(11) . . . . ?
C7 N2 C5 C6 135.3(9) . . . . ?
C7 N2 C5 C4 -107.4(11) . . . . ?
C7 N1 C2 C5 13.7(11) . . . . ?
C7 N1 C2 C1 137.2(11) . . . . ?
C7 N1 C2 C3 -103.8(10) . . . . ?
C12 C13 C8 C9 5.1(13) . . . . ?
C12 C13 C8 C7 -173.7(8) . . . . ?
C84 N14 C83 N12 0.1(10) . . . . ?
C59 C58 C57 N12 -176.1(8) . . . . ?
C59 C58 C57 C56 1.3(13) . . . . ?
C44 C45 C46 O14 -2.8(19) . . . . ?
C44 C45 C46 C47 177.2(11) . . . . ?
C54 N9 C52 C49 13.1(12) . . . . ?
C54 N9 C52 C51 -106.4(11) . . . . ?
C54 N9 C52 C53 134.6(11) . . . . ?
C54 N8 C49 C52 14.4(12) . . . . ?
C54 N8 C49 C48 136.4(10) . . . . ?
C54 N8 C49 C50 -107.0(10) . . . . ?
C54 C55 C56 C57 174.1(9) . . . . ?
C54 C55 C60 C59 -171.9(8) . . . . ?
N1 C2 C5 N2 -13.6(10) . . . . ?
N1 C2 C5 C6 -131.6(10) . . . . ?
N1 C2 C5 C4 97.8(10) . . . . ?
C35 N4 C33 C30 -19.3(10) . . . . ?
C35 N4 C33 C32 -141.3(9) . . . . ?
C35 N4 C33 C34 99.9(11) . . . . ?
C35 N3 C30 C33 -20.4(10) . . . . ?
C35 N3 C30 C29 99.9(9) . . . . ?
C35 N3 C30 C31 -142.9(9) . . . . ?
C83 N14 C84 N13 -0.3(12) . . . . ?
C83 N12 N13 C84 -0.2(10) . . . . ?
C83 N12 C57 C58 150.1(9) . . . . ?
C83 N12 C57 C56 -27.2(14) . . . . ?
C30 N3 C35 N4 9.0(10) . . . . ?
C30 N3 C35 C12 -171.1(8) . . . . ?
C86 C87 C88 O26 2.9(17) . . . . ?
C86 C87 C88 C89 -179.5(9) . . . . ?
C87 C86 C85 F51 -2.8(15) . . . . ?
C87 C86 C85 F49 112.7(11) . . . . ?
C87 C86 C85 F50 -132.7(11) . . . . ?
C87 C88 C89 F52 5.3(14) . . . . ?
C87 C88 C89 F54 128.4(11) . . . . ?
C87 C88 C89 F53 -112.1(11) . . . . ?
C82 N11 C80 C77 -19.4(11) . . . . ?
C82 N11 C80 C81 99.0(10) . . . . ?
C82 N11 C80 C79 -139.9(10) . . . . ?
C82 N10 C77 C80 -18.3(10) . . . . ?
C82 N10 C77 C78 -141.7(9) . . . . ?
C82 N10 C77 C76 102.1(10) . . . . ?
C82 C59 C60 C55 173.7(8) . . . . ?
C33 N4 C35 N3 7.1(10) . . . . ?
C33 N4 C35 C12 -172.8(8) . . . . ?
C77 N10 C82 N11 6.7(10) . . . . ?
C77 N10 C82 C59 -174.4(9) . . . . ?
O8 C27 C28 F18 -18(4) . . . . ?
O8 C27 C28 F16 -176(3) . . . . ?
O8 C27 C28 F17 80(4) . . . . ?
O8 C27 C26 C25 -28(3) . . . . ?
C62 C63 C64 O18 0.1(18) . . . . ?
C62 C63 C64 C65 177.9(11) . . . . ?
O19 C67 C66 F37 32(3) . . . . ?
O19 C67 C66 F38 159.9(19) . . . . ?
O19 C67 C66 F39 -95(2) . . . . ?
O19 C67 C68 C69 -9(3) . . . . ?
C45 C44 C43 F26 -108.1(11) . . . . ?
C45 C44 C43 F27 9.2(16) . . . . ?
C45 C44 C43 F25 135.5(11) . . . . ?
C45 C46 C47 F30 -122.9(13) . . . . ?
C45 C46 C47 F28 120.7(13) . . . . ?
C45 C46 C47 F29 0.1(19) . . . . ?
F21 C38 C39 O11 158.0(13) . . . . ?
F21 C38 C39 C40 -28(2) . . . . ?
C60 C55 C56 C57 -2.5(14) . . . . ?
C60 C55 C54 N9 32.1(14) . . . . ?
C60 C55 C54 N8 -154.1(9) . . . . ?
C60 C59 C82 N11 151.6(9) . . . . ?
C60 C59 C82 N10 -27.1(14) . . . . ?
C64 C63 C62 O17 1.1(18) . . . . ?
C64 C63 C62 C61 -177.4(11) . . . . ?
F19 C38 C39 O11 41.8(18) . . . . ?
F19 C38 C39 C40 -144.6(13) . . . . ?
C18 C17 C16 C15 175.8(9) . . . . ?
C49 N8 C54 N9 -6.8(12) . . . . ?
C49 N8 C54 C55 178.5(9) . . . . ?
C43 C44 C45 C46 -178.5(10) . . . . ?
C80 N11 C82 N10 8.8(11) . . . . ?
C80 N11 C82 C59 -170.0(9) . . . . ?
F8 C19 C20 O5 -168.1(19) . . . . ?
F8 C19 C20 C21 -42.8(18) . . . . ?
F10 C23 C22 O6 78(2) . . . . ?
F10 C23 C22 C21 -96.6(18) . . . . ?
C16 C17 C18 F6 -146.8(10) . . . . ?
C16 C17 C18 F4 -31.6(14) . . . . ?
C16 C17 C18 F5 90.8(12) . . . . ?
C16 C15 C14 F2 120.2(11) . . . . ?
C16 C15 C14 F3 1.1(16) . . . . ?
C16 C15 C14 F1 -121.5(12) . . . . ?
F7 C19 C20 O5 -37(3) . . . . ?
F7 C19 C20 C21 87.9(15) . . . . ?
C52 N9 C54 N8 -4.6(11) . . . . ?
C52 N9 C54 C55 170.2(9) . . . . ?
C41 C40 C39 O11 -6(2) . . . . ?
C41 C40 C39 C38 -178.2(13) . . . . ?
C29 C30 C33 N4 -92.1(9) . . . . ?
C29 C30 C33 C32 23.2(13) . . . . ?
C29 C30 C33 C34 154.0(9) . . . . ?
C5 N2 O2 Tb1 -115.1(8) . . . . ?
C5 N2 C7 C8 177.2(9) . . . . ?
C5 N2 C7 N1 -3.1(11) . . . . ?
C78 C77 C80 N11 138.5(9) . . . . ?
C78 C77 C80 C81 27.0(12) . . . . ?
C78 C77 C80 C79 -105.3(11) . . . . ?
C48 C49 C52 N9 -131.8(9) . . . . ?
C48 C49 C52 C51 -20.2(13) . . . . ?
C48 C49 C52 C53 110.8(12) . . . . ?
C85 C86 C87 C88 -178.2(9) . . . . ?
C31 C30 C33 N4 140.2(9) . . . . ?
C31 C30 C33 C32 -104.4(12) . . . . ?
C31 C30 C33 C34 26.4(12) . . . . ?
F9 C19 C20 O5 76(3) . . . . ?
F9 C19 C20 C21 -159.1(14) . . . . ?
C75 C74 C73 C72 -170.4(16) . . . . ?
C19 C20 C21 C22 -158.4(18) . . . . ?
F46 C75 C74 O22 26(3) . . . . ?
F46 C75 C74 C73 -176.6(16) . . . . ?
C14 C15 C16 C17 -179.7(10) . . . . ?
C40 C41 C42 F22 -2(2) . . . . ?
C40 C41 C42 F23 -121.4(17) . . . . ?
C40 C41 C42 F24 117.6(17) . . . . ?
C1 C2 C5 N2 -131.9(10) . . . . ?
C1 C2 C5 C6 110.2(13) . . . . ?
C1 C2 C5 C4 -20.4(14) . . . . ?
C3 C2 C5 N2 98.2(10) . . . . ?
C3 C2 C5 C6 -19.8(13) . . . . ?
C3 C2 C5 C4 -150.4(10) . . . . ?
F14 F15 C24 F13 -115.2(18) . . . . ?
F14 F15 C24 C25 129(2) . . . . ?
C74 C73 C72 O21 5(3) . . . . ?
C74 C73 C72 C71 -176.2(17) . . . . ?
C20 C21 C22 O6 11(3) . . . . ?
C20 C21 C22 C23 -173.7(18) . . . . ?
F48 C75 C74 O22 146.4(19) . . . . ?
F48 C75 C74 C73 -56(2) . . . . ?
C76 C77 C80 N11 -93.4(10) . . . . ?
C76 C77 C80 C81 155.1(9) . . . . ?
C76 C77 C80 C79 22.9(13) . . . . ?
C42 C41 C40 C39 -177.6(13) . . . . ?
C50 C49 C52 N9 99.0(10) . . . . ?
C50 C49 C52 C51 -149.4(10) . . . . ?
C50 C49 C52 C53 -18.4(15) . . . . ?
F20 C38 C39 O11 -74.9(17) . . . . ?
F20 C38 C39 C40 98.7(16) . . . . ?
C70 C69 C68 C67 172.7(15) . . . . ?
C66 C67 C68 C69 -168.9(16) . . . . ?
F40 C70 C69 O20 38(3) . . . . ?
F40 C70 C69 C68 -122.8(15) . . . . ?
F41 C70 C69 O20 -76(2) . . . . ?
F41 C70 C69 C68 123.7(15) . . . . ?
F42 C70 C69 O20 175.5(18) . . . . ?
F42 C70 C69 C68 15(3) . . . . ?
C73 C72 C71 F45 -108(2) . . . . ?
C73 C72 C71 F43 125(2) . . . . ?
C73 C72 C71 F44 5(3) . . . . ?
F15 F14 C24 F13 102.1(18) . . . . ?
F15 F14 C24 C25 -105(2) . . . . ?
F12 C23 C22 O6 -165(2) . . . . ?
F12 C23 C22 C21 20(3) . . . . ?
F11 C23 C22 O6 -47(4) . . . . ?
F11 C23 C22 C21 139(3) . . . . ?
C68 C67 C66 F37 -166(2) . . . . ?
C68 C67 C66 F38 -38(2) . . . . ?
C68 C67 C66 F39 67(3) . . . . ?
C28 C27 C26 C25 -167.6(19) . . . . ?
C26 C27 C28 F18 116(3) . . . . ?
C26 C27 C28 F16 -43(3) . . . . ?
C26 C27 C28 F17 -146(2) . . . . ?
C26 C25 C24 F13 -121(2) . . . . ?
C26 C25 C24 F14 86(3) . . . . ?
C26 C25 C24 F15 -19(2) . . . . ?
C24 C25 C26 C27 -169.4(18) . . . . ?
